data_1571869
loop_
_publ_author_name
'Carroll, Robert C.'
'Coles, Simon J.'

_publ_section_title
;
 Statistical optimization of guest uptake in crystalline sponges: grading
 structural outcomes.
;
_journal_coeditor_code LT5068
_journal_issue 4
_journal_name_full IUCrJ
_journal_paper_doi 10.1107/S2052252524004871
_journal_volume 11
_journal_year 2024
_chemical_formula_moiety 'C72 H48 I12 N24 Zn6, 0.858(C15 H16 O3), 0.514(C6 H12)'
_chemical_formula_sum 'C87.95 H67.9 I12 N24 O2.58 Zn6'
_chemical_formula_weight 3417.24
_chemical_name_systematic
; (2',6'-dimethoxy-[1,1'-biphenyl]-2-yl)methanol
 (absorbed in crystalline sponge)
;
_space_group_crystal_system monoclinic
_space_group_IT_number 13
_space_group_name_Hall '-P 2yac'
_space_group_name_H-M_alt 'P 1 2/n 1'
_atom_sites_solution_hydrogens geom
_atom_sites_solution_primary dual
_audit_creation_date 2024-02-12
_audit_creation_method
;
Olex2 1.5-alpha
(compiled 2024.01.24 svn.r2f8d729c for OlexSys, GUI svn.r6923)
;
_cell_angle_alpha 90
_cell_angle_beta 101.680(2)
_cell_angle_gamma 90
_cell_formula_units_Z 4
_cell_length_a 31.4491(6)
_cell_length_b 15.0235(2)
_cell_length_c 34.2150(5)
_cell_measurement_reflns_used 20990
_cell_measurement_temperature 100(2)
_cell_measurement_theta_max 74.2470
_cell_measurement_theta_min 2.6590
_cell_volume 15831.0(4)
_computing_cell_refinement 'CrysAlisPro 1.171.42.72a (Rigaku OD, 2022)'
_computing_data_collection 'CrysAlisPro 1.171.42.72a (Rigaku OD, 2022)'
_computing_data_reduction 'CrysAlisPro 1.171.42.72a (Rigaku OD, 2022)'
_computing_molecular_graphics 'Olex2 1.5-alpha (Dolomanov et al., 2009)'
_computing_publication_material 'Olex2 1.5-alpha (Dolomanov et al., 2009)'
_computing_structure_refinement 'SHELXL 2016/6 (Sheldrick, 2015)'
_computing_structure_solution 'SHELXT 2014/5 (Sheldrick, 2014)'
_diffrn_ambient_temperature 100(2)
_diffrn_detector 'hybrid pixel array detector'
_diffrn_detector_area_resol_mean 10
_diffrn_detector_dtime 0.000
_diffrn_detector_type 'Rigaku, HyPix Arc-100'
_diffrn_measured_fraction_theta_full 0.998
_diffrn_measured_fraction_theta_max 0.998
_diffrn_measurement_details
;
List of Runs (angles in degrees, time in seconds):

  # Type    Start    End  Width  t~exp~   \w     \q     \k     \f   Frames
--------------------------------------------------------------------------
  1  \w    -89.00 -55.00   0.50    3.00    -- -103.00  72.00 -30.00   68
  2  \w   -171.00 -87.00   0.50    3.00    -- -103.00 -72.00-160.00  168
  3  \w   -153.00-103.00   0.50    3.00    -- -103.00 -30.00 -90.00  100
  4  \w    -76.00 -40.00   0.50    3.00    -- -103.00  77.00 -90.00   72
  5  \w    -69.00 -36.00   0.50    3.00    -- -103.00  61.00-180.00   66
  6  \w    -99.00 -34.00   0.50    3.00    -- -103.00  77.00  60.00  130
  7  \w    -61.00 -30.00   0.50    3.00    -- -103.00  61.00 -30.00   62
  8  \w    -69.00 -44.00   0.50    3.00    -- -103.00  61.00 -60.00   50
  9  \w   -161.00 -91.00   0.50    3.00    -- -103.00 -30.00  60.00  140
 10  \w    104.00 129.00   0.50    3.00    --  101.75  72.00 -30.00   50
 11  \w     33.00  93.00   0.50    3.00    --  101.75 -72.00-160.00  120
 12  \w     30.00  72.00   0.50    3.00    --  101.75 -61.00  90.00   84
 13  \w     67.00  94.00   0.50    3.00    --  101.75 -94.00-180.00   54
 14  \w     31.00  72.00   0.50    3.00    --  101.75 -61.00 150.00   82
 15  \w     89.00 174.00   0.50    3.00    --  101.75  45.00 -60.00  170
 16  \w     29.00  68.00   0.50    3.00    --  101.75 -61.00   0.00   78
 17  \w     91.00 117.00   0.50    3.00    --  101.75  45.00 -90.00   52
 18  \w     45.00 110.00   0.50    3.00    --  101.75-125.00  90.00  130
 19  \w     45.00  72.00   0.50    3.00    --  101.75 -61.00 -30.00   54
 20  \w     97.00 158.00   0.50    3.00    --  101.75  45.00-120.00  122
 21  \w     30.00  55.00   0.50    3.00    --  101.75 -94.00-180.00   50
 22  \w    -96.00 -71.00   0.50    0.75    --  -46.26 -72.00-160.00   50
 23  \w    -65.00  26.00   0.50    0.75    --  -46.26  72.00 -30.00  182
 24  \w    -25.00  22.00   0.50    0.75    --   46.26 -72.00-160.00   94
 25  \w     45.00 107.00   0.50    0.75    --   46.26  72.00 -30.00  124
 26  \w    -23.00  28.00   0.50    0.75    --   46.26 -19.00  30.00  102
 27  \w      0.00  27.00   0.50    0.75    --   46.26 -19.00-180.00   54
;
_diffrn_measurement_device 'four-circle diffractometer'
_diffrn_measurement_device_details 'Rigaku, UG2 \k goniometer'
_diffrn_measurement_device_type
; Rigaku 007HF diffractometer equipped with Arc)Sec VHF Varimax confocal
 mirrors and a UG2 goniometer and HyPix Arc-100 detector
;
_diffrn_measurement_method 'profile data from \w-scans'
_diffrn_measurement_specimen_support 'MiTeGen loops'
_diffrn_orient_matrix_type 'CrysAlisPro convention (1999,Acta A55,543-557)'
_diffrn_orient_matrix_UB_11 -0.0493698000
_diffrn_orient_matrix_UB_12 -0.0077434000
_diffrn_orient_matrix_UB_13 -0.0028737000
_diffrn_orient_matrix_UB_21 -0.0011676000
_diffrn_orient_matrix_UB_22 -0.0821736000
_diffrn_orient_matrix_UB_23 -0.0271351000
_diffrn_orient_matrix_UB_31 0.0078801000
_diffrn_orient_matrix_UB_32 -0.0608766000
_diffrn_orient_matrix_UB_33 0.0370101000
_diffrn_radiation_collimation 0.3
_diffrn_radiation_monochromator 'Arc)Sec VHF Varimax focusing mirrors'
_diffrn_radiation_probe x-ray
_diffrn_radiation_type 'Cu K\a'
_diffrn_radiation_wavelength 1.54184
_diffrn_reflns_av_R_equivalents 0.0595
_diffrn_reflns_av_unetI/netI 0.0403
_diffrn_reflns_Laue_measured_fraction_full 0.998
_diffrn_reflns_Laue_measured_fraction_max 0.998
_diffrn_reflns_limit_h_max 37
_diffrn_reflns_limit_h_min -37
_diffrn_reflns_limit_k_max 18
_diffrn_reflns_limit_k_min -18
_diffrn_reflns_limit_l_max 41
_diffrn_reflns_limit_l_min -40
_diffrn_reflns_number 121588
_diffrn_reflns_point_group_measured_fraction_full 0.998
_diffrn_reflns_point_group_measured_fraction_max 0.998
_diffrn_reflns_theta_full 67.684
_diffrn_reflns_theta_max 68.251
_diffrn_reflns_theta_min 2.136
_diffrn_source 'Rotating anode'
_diffrn_source_current 30.0
_diffrn_source_power 1.2
_diffrn_source_target Cu
_diffrn_source_type 'Rigaku 007 HF'
_diffrn_source_voltage 40.0
_exptl_absorpt_coefficient_mu 19.684
_exptl_absorpt_correction_T_max 0.244
_exptl_absorpt_correction_T_min 0.043
_exptl_absorpt_correction_type analytical
_exptl_absorpt_process_details
;
CrysAlisPro 1.171.42.72a (Rigaku Oxford Diffraction, 2022)
Analytical numeric absorption correction using a multifaceted crystal
model based on expressions derived by R.C. Clark & J.S. Reid.
(Clark, R. C. & Reid, J. S. (1995). Acta Cryst. A51, 887-897)
Empirical absorption correction using spherical harmonics,
implemented in SCALE3 ABSPACK scaling algorithm.
;
_exptl_crystal_colour 'light yellow'
_exptl_crystal_colour_modifier light
_exptl_crystal_colour_primary yellow
_exptl_crystal_density_diffrn 1.434
_exptl_crystal_description block
_exptl_crystal_F_000 6401
_exptl_crystal_size_max 0.41
_exptl_crystal_size_mid 0.24
_exptl_crystal_size_min 0.11
_refine_diff_density_max 1.300
_refine_diff_density_min -0.999
_refine_diff_density_rms 0.198
_refine_ls_extinction_method none
_refine_ls_goodness_of_fit_ref 1.045
_refine_ls_hydrogen_treatment constr
_refine_ls_matrix_type full
_refine_ls_number_parameters 1618
_refine_ls_number_reflns 28909
_refine_ls_number_restraints 719
_refine_ls_restrained_S_all 1.039
_refine_ls_R_factor_all 0.0964
_refine_ls_R_factor_gt 0.0803
_refine_ls_shift/su_max 0.002
_refine_ls_shift/su_mean 0.000
_refine_ls_structure_factor_coef Fsqd
_refine_ls_weighting_details 'w=1/[\s^2^(Fo^2^)+(0.1331P)^2^+80.7275P] where P=(Fo^2^+2Fc^2^)/3'
_refine_ls_weighting_scheme calc
_refine_ls_wR_factor_gt 0.2470
_refine_ls_wR_factor_ref 0.2602
_reflns_Friedel_coverage 0.000
_reflns_number_gt 21863
_reflns_number_total 28909
_reflns_threshold_expression 'I > 2\s(I)'
_cod_data_source_file lt5068.cif
_cod_data_source_block 50_5_96c
_cod_original_formula_sum 'C87.95 H67.90 I12 N24 O2.58 Zn6'
_cod_database_code 1571869
_shelx_shelxl_version_number 2016/6
_chemical_oxdiff_formula '(Zn3 I6 N12 H24 C36) (C15 H16 O3)2 (C6 H12)2'
_chemical_oxdiff_usercomment 9300-04
_shelx_space_group_comment
;
The symmetry employed for this shelxl refinement is uniquely defined
by the following loop, which should always be used as a source of
symmetry information in preference to the above space-group names.
They are only intended as comments.
;
_shelx_estimated_absorpt_t_max 0.221
_shelx_estimated_absorpt_t_min 0.046
_olex2_refinement_description
;
1. Fixed Uiso
 At 1.2 times of:
  All C(H) groups, All C(H,H) groups
 At 1.5 times of:
  All C(H,H,H) groups, All O(H) groups
2. Restrained distances
 C4B-C7B
 1.5 with sigma of 0.02
 O1B-C13B = O2B-C14B = O3B-C15B
 1.43 with sigma of 0.02
 O3B-C12B = O2B-C8B
 1.37 with sigma of 0.02
 C5A-C13A
 1.51 with sigma of 0.02
 C4A-C7A
 1.5 with sigma of 0.02
 O3A-C15A
 1.43 with sigma of 0.02
 C5B-C13B
 1.51 with sigma of 0.02
 C807-C812 = C807-C808 = C812-C811 = C811-C810 = C810-C809 = C809-C808
 1.54 with sigma of 0.02
 C804-C803 = C804-C805 = C803-C802 = C802-C801 = C801-C806 = C806-C805
 1.54 with sigma of 0.02
 C14B-C8B
 2.4 with sigma of 0.04
 C15B-C12B
 2.4 with sigma of 0.02
 C7B-O3B = C7B-O2B
 2.35 with sigma of 0.04
 O3B-C11B
 2.45 with sigma of 0.04
 C5B-O1B
 2.4 with sigma of 0.04
 C807-C811 = C807-C809 = C812-C810 = C811-C809 = C810-C808
 2.54 with sigma of 0.04
 C804-C802 = C804-C806 = C803-C801 = C802-C806 = C801-C805
 2.54 with sigma of 0.04
 C2A-C1A \\sim C3A-C2A \\sim C4A-C3A \\sim C5A-C4A \\sim C6A-C5A \\sim C6A-C1A
 with sigma of 0.02
 C1A-C3A \\sim C2A-C4A \\sim C3A-C5A \\sim C4A-C6A \\sim C5A-C1A \\sim C6A-C2A
 with sigma of 0.04
 C8A-C7A \\sim C9A-C8A \\sim C9A-C10A \\sim C11A-C10A \\sim C12A-C11A \\sim
C7A-C12A
 with sigma of 0.02
 C3B-C7B \\sim C7B-C5B
 with sigma of 0.04
 C7A-C9A \\sim C8A-C10A \\sim C9A-C11A \\sim C10A-C12A \\sim C11A-C7A \\sim
C12A-C8A
 with sigma of 0.04
 C8B-C4B \\sim C4B-C12B
 with sigma of 0.04
 C7A-C10A \\sim C8A-C11A \\sim C9A-C12A
 with sigma of 0.04
 O2A-C14A \\sim O1A-C13A
 with sigma of 0.02
 O3A-C12A \\sim O2A-C8A
 with sigma of 0.02
 C4B-C13B \\sim C13B-C6B
 with sigma of 0.04
 I303-Zn32 \\sim I403-Zn42
 with sigma of 0.02
 I304-Zn32 \\sim I404-Zn42
 with sigma of 0.02
 Zn32-N307 \\sim Zn42-N307
 with sigma of 0.02
 Zn32-N306 \\sim Zn42-N306
 with sigma of 0.02
 I303-I304 \\sim I403-I404
 with sigma of 0.04
 I303-N307 \\sim I403-N307
 with sigma of 0.04
 I303-N306 \\sim I403-N306
 with sigma of 0.04
 I304-N307 \\sim I404-N307
 with sigma of 0.04
 I304-N306 \\sim I404-N306
 with sigma of 0.04
 I406-Zn43 \\sim I306-Zn33
 with sigma of 0.02
 I405-Zn43 \\sim I305-Zn33
 with sigma of 0.02
 Zn43-N311 \\sim Zn33-N311
 with sigma of 0.02
 I406-I405 \\sim I306-I305
 with sigma of 0.04
 I406-N311 \\sim I306-N311
 with sigma of 0.04
 I405-N311 \\sim I305-N311
 with sigma of 0.04
 I310-Zn35 \\sim I410-Zn45
 with sigma of 0.02
 I309-Zn35 \\sim I409-Zn45
 with sigma of 0.02
 Zn35-N317 \\sim Zn45-N317
 with sigma of 0.02
 I310-I309 \\sim I410-I409
 with sigma of 0.04
 I310-N317 \\sim I410-N317
 with sigma of 0.04
 I309-N317 \\sim I409-N317
 with sigma of 0.04
 I411-Zn46 \\sim I311-Zn36
 with sigma of 0.02
 I412-Zn46 \\sim I312-Zn36
 with sigma of 0.02
 Zn46-N318 \\sim Zn36-N318
 with sigma of 0.02
 Zn46-N319 \\sim Zn36-N319
 with sigma of 0.02
 I411-I412 \\sim I311-I312
 with sigma of 0.04
 I411-N318 \\sim I311-N318
 with sigma of 0.04
 I411-N319 \\sim I311-N319
 with sigma of 0.04
 I412-N318 \\sim I312-N318
 with sigma of 0.04
 I412-N319 \\sim I312-N319
 with sigma of 0.04
 I301-Zn31 \\sim I401-Zn41
 with sigma of 0.02
 I302-Zn31 \\sim I402-Zn41
 with sigma of 0.02
 Zn31-N301 \\sim Zn41-N301
 with sigma of 0.02
 I301-I302 \\sim I401-I402
 with sigma of 0.04
 I301-N301 \\sim I401-N301
 with sigma of 0.04
 I302-N301 \\sim I402-N301
 with sigma of 0.04
 Zn51-N301 \\sim Zn41-N301
 with sigma of 0.02
 I501-Zn51 \\sim I401-Zn41
 with sigma of 0.02
 I502-Zn51 \\sim I402-Zn41
 with sigma of 0.02
 Zn55-N317 \\sim Zn35-N317
 with sigma of 0.02
 I510-Zn55 \\sim I310-Zn35
 with sigma of 0.02
 I509-Zn55 \\sim I309-Zn35
 with sigma of 0.02
 N306-C314 \\sim N306-C414
 with sigma of 0.02
 C316-C315 \\sim C316-C415
 with sigma of 0.02
 C314-C315 \\sim C414-C415
 with sigma of 0.02
 N306-C315 \\sim N306-C415
 with sigma of 0.04
 C316-C314 \\sim C316-C414
 with sigma of 0.04
 I308-Zn34 \\sim I408-Zn44
 with sigma of 0.02
 I307-Zn34 \\sim I407-Zn44
 with sigma of 0.02
 Zn34-N312 \\sim Zn44-N312
 with sigma of 0.02
 Zn34-N313 \\sim Zn44-N313
 with sigma of 0.02
 I308-I307 \\sim I408-I407
 with sigma of 0.04
 I308-N312 \\sim I408-N312
 with sigma of 0.04
 I308-N313 \\sim I408-N313
 with sigma of 0.04
 I307-N312 \\sim I407-N312
 with sigma of 0.04
 I307-N313 \\sim I407-N313
 with sigma of 0.04
 Zn54-N312 \\sim Zn34-N312
 with sigma of 0.02
 I507-Zn54 \\sim I307-Zn34
 with sigma of 0.02
 I508-Zn54 \\sim I308-Zn34
 with sigma of 0.02
 C807-C812 \\sim C812-C811 \\sim C811-C810 \\sim C810-C809 \\sim C809-C808
\\sim C808-C807
 with sigma of 0.02
 C807-C809 \\sim C811-C809 \\sim C812-C808 \\sim C812-C810 \\sim C810-C808
\\sim C807-C811
 with sigma of 0.04
 C804-C803 \\sim C803-C802 \\sim C802-C801 \\sim C801-C806 \\sim C806-C805
\\sim C805-C804
 with sigma of 0.02
 C804-C806 \\sim C802-C806 \\sim C803-C805 \\sim C803-C801 \\sim C801-C805
\\sim C804-C802
 with sigma of 0.04
 Zn54-N313 \\sim Zn34-N313
 with sigma of 0.02
3. Restrained planarity
 O2B, C8B, C7B, C12B, O3B
 with sigma of 0.1
 C6B, C5B, C4B, C13B
 with sigma of 0.1
4. Uiso/Uaniso restraints and constraints
C7B \\sim C3B \\sim C4B \\sim C2B \\sim C5B \\sim C1B \\sim C6B \\sim C13B
\\sim C8B \\sim C12B \\sim O1B \\sim C9B \\sim O2B \\sim O3B \\sim C11B \\sim
C10B \\sim C14B \\sim C15B: within 2A with sigma of 0.04 and sigma for terminal
atoms of 0.08 within 2A
C13A \\sim O2A \\sim C8A \\sim C14A \\sim C7A \\sim C9A \\sim C4A \\sim C12A
\\sim C10A \\sim C3A \\sim C5A \\sim O3A \\sim C11A \\sim C2A \\sim C6A \\sim
C15A \\sim C1A \\sim O1A: within 2A with sigma of 0.04 and sigma for terminal
atoms of 0.08 within 2A
C807 \\sim C812 \\sim C811 \\sim C810 \\sim C809 \\sim C808: within 2A with
sigma of 0.04 and sigma for terminal atoms of 0.08 within 2A
C804 \\sim C803 \\sim C802 \\sim C801 \\sim C806 \\sim C805: within 2A with
sigma of 0.04 and sigma for terminal atoms of 0.08 within 2A
I407 \\sim I307 \\sim Zn44 \\sim Zn34 \\sim I308 \\sim I408: within 2A with
sigma of 0.04 and sigma for terminal atoms of 0.08 within 2A
Uanis(C414) = Uanis(C314)
Uanis(C415) = Uanis(C315)
5. Rigid body (RIGU) restrains
 C7B, C3B, C4B, C2B, C5B, C1B, C6B, C13B, C8B, C12B, O1B, C9B, O2B, O3B, C11B,
 C10B, C14B, C15B
 with sigma for 1-2 distances of 0.004 and sigma for 1-3 distances of 0.004
 C314, C315, C414, C415
 with sigma for 1-2 distances of 0.004 and sigma for 1-3 distances of 0.004
 C807, C812, C811, C810, C809, C808
 with sigma for 1-2 distances of 0.004 and sigma for 1-3 distances of 0.004
 C804, C803, C802, C801, C806, C805
 with sigma for 1-2 distances of 0.004 and sigma for 1-3 distances of 0.004
 I407, I307, Zn44, Zn34, I308, I408
 with sigma for 1-2 distances of 0.004 and sigma for 1-3 distances of 0.004
6. Others
 Sof(I305)=Sof(Zn33)=Sof(I306)=1-FVAR(1)
 Sof(I406)=Sof(I405)=Sof(Zn43)=FVAR(1)
 Sof(I311)=Sof(Zn36)=Sof(I312)=1-FVAR(2)
 Sof(I411)=Sof(I412)=Sof(Zn46)=FVAR(2)
 Sof(C414)=Sof(H414)=Sof(C415)=Sof(H415)=1-FVAR(3)
 Sof(C314)=Sof(H314)=Sof(C315)=Sof(H315)=FVAR(3)
 Fixed Sof: I310(0.56173) I301(0.38152) I303(0.55401) I308(0.64322)
 I307(0.64322) I309(0.56173) I304(0.55401) I302(0.38152) Zn32(0.55401)
 Zn35(0.56173) Zn34(0.64322) Zn31(0.38152) O3A(0.66291) O2A(0.66291)
 O1A(0.66291) H1A(0.66291) C4A(0.66291) C3A(0.66291) H3A(0.66291) C5A(0.66291)
 C2A(0.66291) H2A(0.66291) C7A(0.66291) C1A(0.66291) H1AA(0.66291) C6A(0.66291)
 H6A(0.66291) C8A(0.66291) C12A(0.66291) C11A(0.66291) H11A(0.66291)
 C10A(0.66291) H10A(0.66291) C9A(0.66291) H9A(0.66291) C13A(0.66291)
 H13A(0.66291) H13B(0.66291) C15A(0.66291) H15A(0.66291) H15B(0.66291)
 H15C(0.66291) C14A(0.66291) H14A(0.66291) H14B(0.66291) H14C(0.66291)
 I403(0.44599) Zn42(0.44599) I404(0.44599) I409(0.40127) Zn45(0.40127)
 I410(0.40127) I401(0.35445) Zn41(0.35445) I402(0.35445) I501(0.26403)
 I502(0.26403) Zn51(0.26403) I509(0.037) I510(0.037) Zn55(0.037) O3B(0.19505)
 C7B(0.19505) C12B(0.19505) C11B(0.19505) H11B(0.19505) C10B(0.19505)
 H10B(0.19505) C9B(0.19505) H9B(0.19505) C8B(0.19505) O2B(0.19505)
 C14B(0.19505) H14D(0.19505) H14E(0.19505) H14F(0.19505) Zn44(0.33231)
 I407(0.33231) I408(0.33231) I508(0.02447) I507(0.02447) Zn54(0.02447)
 O1B(0.19505) H1B(0.19505) C13B(0.19505) H13C(0.19505) H13D(0.19505)
 C1B(0.19505) H1BA(0.19505) C2B(0.19505) H2B(0.19505) C3B(0.19505) H3B(0.19505)
 C4B(0.19505) C5B(0.19505) C6B(0.19505) H6B(0.19505) C15B(0.19505)
 H15D(0.19505) H15E(0.19505) H15F(0.19505) C807(0.25589) H80A(0.25589)
 H80B(0.25589) C812(0.25589) H81A(0.25589) H81B(0.25589) C811(0.25589)
 H81C(0.25589) H81D(0.25589) C810(0.25589) H81E(0.25589) H81F(0.25589)
 C809(0.25589) H80C(0.25589) H80D(0.25589) C808(0.25589) H80E(0.25589)
 H80F(0.25589) C804(0.25828) H80G(0.25828) H80H(0.25828) C803(0.25828)
 H80I(0.25828) H80J(0.25828) C802(0.25828) H80K(0.25828) H80L(0.25828)
 C801(0.25828) H80M(0.25828) H80N(0.25828) C806(0.25828) H80O(0.25828)
 H80P(0.25828) C805(0.25828) H80Q(0.25828) H80R(0.25828)
 Fixed Uiso: I509(0.08) I510(0.08) Zn55(0.08) I508(0.08) I507(0.08) Zn54(0.08)
 C807(0.08) C812(0.08) C811(0.08) C810(0.08) C809(0.08) C808(0.08)
7.a Secondary CH2 refined with riding coordinates:
 C13A(H13A,H13B), C13B(H13C,H13D), C807(H80A,H80B), C812(H81A,H81B), C811(H81C,
 H81D), C810(H81E,H81F), C809(H80C,H80D), C808(H80E,H80F), C804(H80G,H80H),
 C803(H80I,H80J), C802(H80K,H80L), C801(H80M,H80N), C806(H80O,H80P), C805(H80Q,
 H80R)
7.b Aromatic/amide H refined with riding coordinates:
 C320(H320), C312(H312), C313(H313), C336(H336), C331(H331), C319(H319),
 C348(H348), C335(H335), C369(H369), C328(H328), C350(H350), C329(H329),
 C353(H353), C349(H349), C351(H351), C322(H322), C358(H358), C359(H359),
 C333(H333), C310(H310), C332(H332), C356(H356), C330(H330), C368(H368),
 C355(H355), C340(H340), C354(H354), C323(H323), C365(H365), C317(H317),
 C364(H364), C338(H338), C337(H337), C311(H311), C367(H367), C341(H341),
 C366(H366), C372(H372), C371(H371), C318(H318), C3A(H3A), C347(H347),
 C302(H302), C301(H301), C304(H304), C346(H346), C2A(H2A), C1A(H1AA), C6A(H6A),
 C305(H305), C11A(H11A), C10A(H10A), C9A(H9A), C314(H314), C315(H315),
 C11B(H11B), C10B(H10B), C9B(H9B), C414(H414), C415(H415), C1B(H1BA), C2B(H2B),
 C3B(H3B), C6B(H6B)
7.c Fitted hexagon refined as free rotating group:
 C7B(C12B,C11B,C10B,C9B,C8B), C1B(C2B,C3B,C4B,C5B,C6B)
7.d Tetrahedral OH refined with riding coordinates:
 O1B(H1B)
7.e Idealised Me refined with everything fixed:
 C14B(H14D,H14E,H14F), C15B(H15D,H15E,H15F)
7.f Idealised Me refined as rotating group:
 C15A(H15A,H15B,H15C), C14A(H14A,H14B,H14C)
7.g Idealised tetrahedral OH refined as rotating group:
 O1A(H1A)
;
_olex2_date_sample_data_collection 2023-04-03
_olex2_date_sample_submission 2023-04-03
_olex2_submission_original_sample_id 50_5_96c
_olex2_submission_special_instructions 'No special instructions were received'
_oxdiff_exptl_absorpt_empirical_details
;
Empirical correction (ABSPACK) includes:
- Absorption correction using spherical harmonics
- Frame scaling
- Detector area scaling
- B-factor correction
;
_oxdiff_exptl_absorpt_empirical_full_max 13.070
_oxdiff_exptl_absorpt_empirical_full_min 0.259

loop_
_space_group_symop_operation_xyz
'x, y, z'
'-x+1/2, y, -z+1/2'
'-x, -y, -z'
'x-1/2, -y, z-1/2'

loop_
_atom_site_label
_atom_site_type_symbol
_atom_site_fract_x
_atom_site_fract_y
_atom_site_fract_z
_atom_site_U_iso_or_equiv
_atom_site_adp_type
_atom_site_occupancy
_atom_site_site_symmetry_order
_atom_site_calc_flag
_atom_site_refinement_flags_posn
_atom_site_refinement_flags_adp
_atom_site_refinement_flags_occupancy
_atom_site_disorder_assembly
_atom_site_disorder_group
I411 I 0.41487(12) 0.4957(3) 0.1491(3) 0.0723(17) Uani 0.41(3) 1 d D . P A 1
I406 I 0.1231(3) 0.8875(6) 0.2624(3) 0.117(3) Uani 0.47(2) 1 d D . P B 1
I405 I 0.0658(3) 0.9803(6) 0.3656(3) 0.159(3) Uani 0.47(2) 1 d D . P B 1
I310 I 0.64109(13) -0.3963(3) 0.27384(17) 0.0814(8) Uani 0.5617 1 d D . P C 1
I301 I 0.2934(3) 0.5171(7) 0.9888(3) 0.0657(11) Uani 0.3815 1 d D . P D 1
I303 I 0.4002(2) 0.9950(3) 0.6325(2) 0.1205(15) Uani 0.554 1 d D . P E 1
I308 I 0.22265(7) 0.03954(13) 0.40119(7) 0.0870(5) Uani 0.6432 1 d D U P F 1
I307 I 0.32860(9) 0.03658(16) 0.50780(7) 0.0926(6) Uani 0.6432 1 d D U P F 1
I412 I 0.51585(15) 0.3366(6) 0.1031(2) 0.0944(19) Uani 0.41(3) 1 d D . P A 1
I309 I 0.56664(9) -0.49503(15) 0.36553(7) 0.0787(6) Uani 0.5617 1 d D . P C 1
I304 I 0.50365(12) 0.8269(5) 0.59840(15) 0.1127(13) Uani 0.554 1 d D . P E 1
I302 I 0.1965(3) 0.5960(6) 0.8801(3) 0.095(2) Uani 0.3815 1 d D . P D 1
Zn43 Zn 0.0922(3) 0.8596(7) 0.3245(3) 0.102(4) Uani 0.47(2) 1 d D . P B 1
Zn32 Zn 0.4328(2) 0.8468(4) 0.6204(2) 0.103(4) Uani 0.554 1 d D . P E 1
Zn46 Zn 0.4468(2) 0.3503(6) 0.1300(2) 0.060(3) Uani 0.41(3) 1 d D . P A 1
Zn35 Zn 0.6033(2) -0.3753(5) 0.3310(3) 0.0622(12) Uani 0.5617 1 d D . P C 1
Zn34 Zn 0.29483(10) 0.0971(2) 0.43959(10) 0.0663(10) Uani 0.6432 1 d D U P F 1
Zn31 Zn 0.2702(3) 0.6123(12) 0.9267(3) 0.064(3) Uani 0.3815 1 d D . P D 1
N309 N 0.2711(2) 0.6905(4) 0.4614(2) 0.0527(16) Uani 1 1 d . . . . .
N308 N 0.3112(2) 0.5579(4) 0.4781(2) 0.0560(18) Uani 1 1 d . . . . .
N304 N 0.4640(3) 0.5238(5) 0.7711(2) 0.0585(18) Uani 1 1 d . . . . .
N316 N 0.4823(2) 0.0171(5) 0.2773(2) 0.0579(18) Uani 1 1 d . . . . .
N310 N 0.2511(2) 0.5600(4) 0.42340(19) 0.0515(16) Uani 1 1 d . . . . .
N305 N 0.5430(3) 0.2417(5) 0.8132(2) 0.065(2) Uani 1 1 d . . . . .
N314 N 0.4266(3) 0.1009(5) 0.2970(2) 0.0606(19) Uani 1 1 d . . . . .
N311 N 0.1395(2) 0.7846(4) 0.3624(2) 0.065(2) Uani 1 1 d D . . . .
N312 N 0.2907(3) 0.2370(5) 0.4409(3) 0.073(2) Uani 1 1 d D . . . .
N322 N 0.2544(3) 0.0757(4) -0.0628(2) 0.063(2) Uani 1 1 d . . . . .
N315 N 0.4515(3) -0.0333(5) 0.3314(2) 0.065(2) Uani 1 1 d . . . . .
N320 N 0.3117(3) 0.0637(5) -0.0070(2) 0.066(2) Uani 1 1 d . . . . .
N318 N 0.4558(3) 0.2682(5) 0.1790(2) 0.068(2) Uani 1 1 d D . . . .
N321 N 0.2764(3) 0.2015(5) -0.0225(2) 0.065(2) Uani 1 1 d . . . . .
N313 N 0.3388(3) 0.0794(5) 0.4035(3) 0.071(2) Uani 1 1 d D . . . .
N317 N 0.5574(3) -0.2734(6) 0.3188(3) 0.077(2) Uani 1 1 d D . . . .
N303 N 0.4335(3) 0.4761(6) 0.8248(2) 0.067(2) Uani 1 1 d . . . . .
N323 N 0.1481(3) 0.3051(5) -0.1258(3) 0.075(2) Uani 1 1 d . . . . .
N307 N 0.3875(3) 0.7804(5) 0.5765(2) 0.076(3) Uani 1 1 d D . . . .
N302 N 0.4076(3) 0.6073(5) 0.7897(3) 0.074(2) Uani 1 1 d . . . . .
N319 N 0.3993(3) 0.2814(5) 0.0899(3) 0.080(3) Uani 1 1 d D . . . .
N306 N 0.4345(3) 0.7665(5) 0.6691(2) 0.073(2) Uani 1 1 d D . . . .
N324 N 0.2795(3) -0.2519(6) -0.0567(3) 0.078(2) Uani 1 1 d . . . . .
C325 C 0.2467(3) 0.6456(5) 0.4317(2) 0.0494(19) Uani 1 1 d . . . . .
C343 C 0.4780(3) -0.0400(6) 0.3063(3) 0.063(2) Uani 1 1 d . . . . .
C344 C 0.4552(3) 0.0876(5) 0.2744(3) 0.057(2) Uani 1 1 d . . . . .
C352 C 0.4564(3) 0.1518(6) 0.2412(3) 0.062(2) Uani 1 1 d . . . . .
C307 C 0.4598(3) 0.4669(6) 0.7999(3) 0.058(2) Uani 1 1 d . . . . .
C334 C 0.2870(3) 0.4199(5) 0.4450(2) 0.0522(19) Uani 1 1 d . . . . .
C321 C 0.3336(3) 0.6929(5) 0.5153(2) 0.056(2) Uani 1 1 d . . . . .
C308 C 0.4362(3) 0.5935(6) 0.7671(3) 0.065(2) Uani 1 1 d . . . . .
C309 C 0.4874(3) 0.3847(5) 0.8035(2) 0.057(2) Uani 1 1 d . . . . .
C324 C 0.3038(3) 0.6446(5) 0.4831(2) 0.054(2) Uani 1 1 d . . . . .
C326 C 0.2835(3) 0.5192(5) 0.4489(3) 0.057(2) Uani 1 1 d . . . . .
C327 C 0.2095(3) 0.6950(5) 0.4072(3) 0.055(2) Uani 1 1 d . . . . .
C320 C 0.3248(3) 0.7781(6) 0.5251(3) 0.067(3) Uani 1 1 d . . . . .
H320 H 0.300424 0.808576 0.510077 0.081 Uiso 1 1 calc R U . . .
C316 C 0.4364(3) 0.6548(6) 0.7337(3) 0.063(2) Uani 1 1 d D . . . .
C312 C 0.5387(3) 0.2924(6) 0.7807(3) 0.061(2) Uani 1 1 d . . . . .
H312 H 0.554793 0.278460 0.760855 0.073 Uiso 1 1 calc R U . . .
N301 N 0.3205(4) 0.5956(7) 0.8964(3) 0.091(3) Uani 1 1 d D . . . .
C345 C 0.5046(3) -0.1237(6) 0.3095(3) 0.061(2) Uani 1 1 d . . . . .
C313 C 0.5112(3) 0.3650(6) 0.7755(3) 0.063(2) Uani 1 1 d . . . . .
H313 H 0.508913 0.401165 0.752370 0.075 Uiso 1 1 calc R U . . .
C361 C 0.2844(3) 0.0292(6) -0.0368(3) 0.062(2) Uani 1 1 d . . . . .
C336 C 0.2672(3) 0.2829(6) 0.4116(3) 0.066(2) Uani 1 1 d . . . . .
H336 H 0.251936 0.251669 0.388877 0.079 Uiso 1 1 calc R U . . .
C363 C 0.2839(3) -0.0693(6) -0.0446(3) 0.065(2) Uani 1 1 d . . . . .
C331 C 0.1815(3) 0.6529(5) 0.3766(3) 0.068(3) Uani 1 1 d . . . . .
H331 H 0.185810 0.592119 0.370747 0.082 Uiso 1 1 calc R U . . .
C319 C 0.3514(4) 0.8196(6) 0.5566(3) 0.072(3) Uani 1 1 d . . . . .
H319 H 0.344020 0.877406 0.564312 0.087 Uiso 1 1 calc R U . . .
C348 C 0.5576(3) -0.2185(7) 0.2894(3) 0.070(3) Uani 1 1 d . . . . .
H348 H 0.576247 -0.230334 0.271319 0.084 Uiso 1 1 calc R U . . .
C357 C 0.3388(4) 0.1951(6) 0.0307(3) 0.073(3) Uani 1 1 d . . . . .
C360 C 0.3070(3) 0.1504(6) -0.0014(3) 0.067(2) Uani 1 1 d . . . . .
C339 C 0.3958(3) 0.0523(6) 0.3531(3) 0.065(2) Uani 1 1 d . . . . .
C335 C 0.2637(3) 0.3744(6) 0.4122(3) 0.066(2) Uani 1 1 d . . . . .
H335 H 0.245804 0.405478 0.390815 0.079 Uiso 1 1 calc R U . . .
O3A O 0.2555(4) 0.4749(8) 0.1848(3) 0.093(4) Uani 0.6629 1 d D U P . .
C369 C 0.2093(3) 0.3021(6) -0.0721(3) 0.073(3) Uani 1 1 d . . . . .
H369 H 0.228486 0.333222 -0.051691 0.088 Uiso 1 1 calc R U . . .
C370 C 0.2156(3) 0.2134(6) -0.0782(3) 0.064(2) Uani 1 1 d . . . . .
O2A O 0.3919(4) 0.4275(7) 0.2674(3) 0.079(3) Uani 0.6629 1 d D U P . .
C328 C 0.2018(3) 0.7819(6) 0.4146(3) 0.072(3) Uani 1 1 d . . . . .
H328 H 0.220903 0.813120 0.435093 0.086 Uiso 1 1 calc R U . . .
C350 C 0.4327(3) 0.2843(7) 0.2068(4) 0.079(3) Uani 1 1 d . . . . .
H350 H 0.415844 0.337200 0.204725 0.095 Uiso 1 1 calc R U . . .
C342 C 0.4269(3) 0.0398(6) 0.3260(3) 0.066(2) Uani 1 1 d . . . . .
C329 C 0.1666(3) 0.8243(6) 0.3925(3) 0.081(3) Uani 1 1 d . . . . .
H329 H 0.161214 0.884350 0.398695 0.097 Uiso 1 1 calc R U . . .
C353 C 0.4822(4) 0.1383(8) 0.2152(3) 0.079(3) Uani 1 1 d . . . . .
H353 H 0.501081 0.088398 0.218102 0.095 Uiso 1 1 calc R U . . .
C349 C 0.5310(4) -0.1416(7) 0.2833(3) 0.075(3) Uani 1 1 d . . . . .
H349 H 0.531459 -0.103132 0.261401 0.090 Uiso 1 1 calc R U . . .
C351 C 0.4321(4) 0.2277(7) 0.2388(3) 0.075(3) Uani 1 1 d . . . . .
H351 H 0.415331 0.241277 0.258271 0.090 Uiso 1 1 calc R U . . .
C362 C 0.2514(3) 0.1611(6) -0.0534(3) 0.063(2) Uani 1 1 d . . . . .
C322 C 0.3703(4) 0.6510(6) 0.5364(3) 0.079(3) Uani 1 1 d . . . . .
H322 H 0.376907 0.591425 0.530442 0.095 Uiso 1 1 calc R U . . .
O1A O 0.2901(4) 0.2633(8) 0.3080(3) 0.083(3) Uani 0.6629 1 d D U P . .
H1A H 0.286547 0.285428 0.329627 0.124 Uiso 0.6629 1 calc R U P . .
C358 C 0.3351(4) 0.2844(7) 0.0388(3) 0.079(3) Uani 1 1 d . . . . .
H358 H 0.311996 0.318094 0.023559 0.095 Uiso 1 1 calc R U . . .
C359 C 0.3642(4) 0.3250(7) 0.0683(3) 0.083(3) Uani 1 1 d . . . . .
H359 H 0.359959 0.385789 0.074078 0.099 Uiso 1 1 calc R U . . .
C333 C 0.3119(4) 0.3708(6) 0.4746(3) 0.074(3) Uani 1 1 d . . . . .
H333 H 0.328776 0.399974 0.497135 0.089 Uiso 1 1 calc R U . . .
C310 C 0.4908(4) 0.3311(8) 0.8361(3) 0.078(3) Uani 1 1 d . . . . .
H310 H 0.474261 0.343153 0.855918 0.093 Uiso 1 1 calc R U . . .
C332 C 0.3129(4) 0.2806(6) 0.4720(3) 0.079(3) Uani 1 1 d . . . . .
H332 H 0.329982 0.247872 0.493249 0.095 Uiso 1 1 calc R U . . .
C356 C 0.3730(4) 0.1486(7) 0.0534(4) 0.089(4) Uani 1 1 d . . . . .
H356 H 0.376345 0.086550 0.049621 0.107 Uiso 1 1 calc R U . . .
C306 C 0.4076(4) 0.5482(7) 0.8186(3) 0.075(3) Uani 1 1 d . . . . .
C330 C 0.1473(3) 0.6993(6) 0.3545(3) 0.077(3) Uani 1 1 d . . . . .
H330 H 0.128670 0.670272 0.332931 0.093 Uiso 1 1 calc R U . . .
C368 C 0.1755(4) 0.3454(7) -0.0954(3) 0.080(3) Uani 1 1 d . . . . .
H368 H 0.171022 0.406370 -0.090169 0.096 Uiso 1 1 calc R U . . .
C355 C 0.4025(4) 0.1949(6) 0.0821(4) 0.092(4) Uani 1 1 d . . . . .
H355 H 0.426412 0.162952 0.096982 0.111 Uiso 1 1 calc R U . . .
C303 C 0.3769(4) 0.5627(8) 0.8460(3) 0.080(3) Uani 1 1 d . . . . .
C340 C 0.3608(4) 0.1088(8) 0.3419(4) 0.088(3) Uani 1 1 d . . . . .
H340 H 0.355790 0.139492 0.317073 0.105 Uiso 1 1 calc R U . . .
C354 C 0.4812(5) 0.1980(8) 0.1836(3) 0.085(3) Uani 1 1 d . . . . .
H354 H 0.499464 0.187521 0.165097 0.102 Uiso 1 1 calc R U . . .
C323 C 0.3975(4) 0.6980(6) 0.5666(3) 0.085(4) Uani 1 1 d . . . . .
H323 H 0.423575 0.671100 0.580443 0.102 Uiso 1 1 calc R U . . .
C365 C 0.3046(4) -0.2184(7) -0.0250(4) 0.084(3) Uani 1 1 d . . . . .
H365 H 0.321516 -0.257810 -0.006449 0.101 Uiso 1 1 calc R U . . .
C317 C 0.4688(4) 0.6584(8) 0.7145(4) 0.083(3) Uani 1 1 d . . . . .
H317 H 0.493480 0.621537 0.723026 0.100 Uiso 1 1 calc R U . . .
C364 C 0.3077(4) -0.1263(7) -0.0172(3) 0.079(3) Uani 1 1 d . . . . .
H364 H 0.325742 -0.104191 0.006432 0.095 Uiso 1 1 calc R U . . .
C338 C 0.4021(4) 0.0121(9) 0.3892(3) 0.087(3) Uani 1 1 d . . . . .
H338 H 0.426274 -0.026109 0.397501 0.105 Uiso 1 1 calc R U . . .
C337 C 0.3735(4) 0.0269(8) 0.4134(3) 0.085(3) Uani 1 1 d . . . . .
H337 H 0.378542 -0.001566 0.438707 0.102 Uiso 1 1 calc R U . . .
C311 C 0.5187(4) 0.2588(8) 0.8401(4) 0.089(4) Uani 1 1 d . . . . .
H311 H 0.520647 0.220509 0.862437 0.106 Uiso 1 1 calc R U . . .
C367 C 0.2587(4) -0.1046(7) -0.0778(4) 0.087(4) Uani 1 1 d . . . . .
H367 H 0.241935 -0.066980 -0.097386 0.104 Uiso 1 1 calc R U . . .
C341 C 0.3331(4) 0.1186(9) 0.3690(4) 0.096(4) Uani 1 1 d . . . . .
H341 H 0.308584 0.156460 0.361627 0.115 Uiso 1 1 calc R U . . .
C366 C 0.2578(5) -0.1961(7) -0.0830(4) 0.089(4) Uani 1 1 d . . . . .
H366 H 0.240526 -0.219778 -0.106802 0.107 Uiso 1 1 calc R U . . .
C372 C 0.1551(4) 0.2204(7) -0.1312(4) 0.101(5) Uani 1 1 d . . . . .
H372 H 0.135971 0.191065 -0.152318 0.122 Uiso 1 1 calc R U . . .
C371 C 0.1880(4) 0.1702(7) -0.1088(4) 0.102(5) Uani 1 1 d . . . . .
H371 H 0.191552 0.108903 -0.114278 0.122 Uiso 1 1 calc R U . . .
C318 C 0.4676(5) 0.7154(9) 0.6818(4) 0.093(4) Uani 1 1 d . . . . .
H318 H 0.491484 0.716518 0.668751 0.112 Uiso 1 1 calc R U . . .
C4A C 0.3212(5) 0.3567(7) 0.2172(4) 0.063(3) Uani 0.6629 1 d D U P . .
C3A C 0.3248(4) 0.3291(8) 0.1790(3) 0.060(3) Uani 0.6629 1 d D U P . .
H3A H 0.328281 0.371858 0.159356 0.072 Uiso 0.6629 1 calc R U P . .
C347 C 0.5311(5) -0.2573(9) 0.3433(5) 0.111(5) Uani 1 1 d . . . . .
H347 H 0.531152 -0.297378 0.364782 0.134 Uiso 1 1 calc R U . . .
C302 C 0.3824(5) 0.5218(9) 0.8819(4) 0.104(4) Uani 1 1 d . . . . .
H302 H 0.405291 0.480132 0.889751 0.125 Uiso 1 1 calc R U . . .
C301 C 0.3546(6) 0.5413(11) 0.9070(4) 0.108(5) Uani 1 1 d . . . . .
H301 H 0.359872 0.515247 0.932870 0.130 Uiso 1 1 calc R U . . .
C5A C 0.3142(5) 0.2948(8) 0.2456(4) 0.071(4) Uani 0.6629 1 d D U P . .
C304 C 0.3433(5) 0.6235(10) 0.8360(4) 0.110(5) Uani 1 1 d . . . . .
H304 H 0.339664 0.655667 0.811642 0.132 Uiso 1 1 calc R U . . .
C346 C 0.5026(5) -0.1829(8) 0.3392(5) 0.105(5) Uani 1 1 d . . . . .
H346 H 0.482884 -0.174739 0.356512 0.125 Uiso 1 1 calc R U . . .
C2A C 0.3235(4) 0.2391(8) 0.1698(4) 0.073(4) Uani 0.6629 1 d D U P . .
H2A H 0.327174 0.219958 0.144248 0.088 Uiso 0.6629 1 calc R U P . .
C7A C 0.3241(4) 0.4553(7) 0.2263(4) 0.069(4) Uani 0.6629 1 d D U P . .
C1A C 0.3167(5) 0.1772(9) 0.1977(4) 0.077(4) Uani 0.6629 1 d D U P . .
H1AA H 0.314843 0.115641 0.191166 0.092 Uiso 0.6629 1 calc R U P . .
C6A C 0.3126(5) 0.2050(8) 0.2350(5) 0.079(5) Uani 0.6629 1 d D U P . .
H6A H 0.308528 0.161769 0.254185 0.095 Uiso 0.6629 1 calc R U P . .
C8A C 0.3612(5) 0.4889(8) 0.2513(5) 0.078(4) Uani 0.6629 1 d D U P . .
C12A C 0.2905(5) 0.5137(8) 0.2090(4) 0.078(4) Uani 0.6629 1 d D U P . .
C305 C 0.3153(6) 0.6372(11) 0.8615(5) 0.126(6) Uani 1 1 d . . . . .
H305 H 0.291684 0.677336 0.854012 0.152 Uiso 1 1 calc R U . . .
C11A C 0.2948(6) 0.6047(8) 0.2177(5) 0.091(5) Uani 0.6629 1 d D U P . .
H11A H 0.272133 0.644583 0.206417 0.109 Uiso 0.6629 1 calc R U P . .
C10A C 0.3318(6) 0.6368(9) 0.2426(5) 0.101(6) Uani 0.6629 1 d D U P . .
H10A H 0.334232 0.698619 0.248490 0.121 Uiso 0.6629 1 calc R U P . .
C9A C 0.3654(6) 0.5800(9) 0.2592(5) 0.097(6) Uani 0.6629 1 d D U P . .
H9A H 0.390947 0.602818 0.275826 0.117 Uiso 0.6629 1 calc R U P . .
C13A C 0.3104(7) 0.3271(11) 0.2869(5) 0.092(5) Uani 0.6629 1 d D U P . .
H13A H 0.339808 0.340416 0.302567 0.110 Uiso 0.6629 1 calc R U P . .
H13B H 0.293396 0.382954 0.284272 0.110 Uiso 0.6629 1 calc R U P . .
C314 C 0.3977(5) 0.7511(13) 0.6830(5) 0.092(5) Uani 0.675(14) 1 d D . P E 1
H314 H 0.371304 0.777049 0.669453 0.110 Uiso 0.675(14) 1 calc R U P E 1
C15A C 0.2176(7) 0.5285(15) 0.1706(6) 0.113(8) Uani 0.6629 1 d D U P . .
H15A H 0.208351 0.556755 0.193377 0.169 Uiso 0.6629 1 calc R U P . .
H15B H 0.194075 0.490746 0.156333 0.169 Uiso 0.6629 1 calc R U P . .
H15C H 0.224394 0.574560 0.152567 0.169 Uiso 0.6629 1 calc R U P . .
C315 C 0.3974(5) 0.7000(14) 0.7156(5) 0.091(5) Uani 0.675(14) 1 d D . P E 1
H315 H 0.371781 0.694434 0.726217 0.109 Uiso 0.675(14) 1 calc R U P E 1
C14A C 0.4304(6) 0.4595(17) 0.2922(9) 0.149(11) Uani 0.6629 1 d D U P . .
H14A H 0.423005 0.504170 0.310660 0.223 Uiso 0.6629 1 calc R U P . .
H14B H 0.449048 0.486622 0.275771 0.223 Uiso 0.6629 1 calc R U P . .
H14C H 0.445844 0.409977 0.307529 0.223 Uiso 0.6629 1 calc R U P . .
I403 I 0.3936(3) 0.9881(4) 0.6392(3) 0.149(4) Uani 0.446 1 d D . P E 2
Zn42 Zn 0.43085(19) 0.8485(5) 0.6196(2) 0.069(3) Uani 0.446 1 d D . P E 2
I404 I 0.5032(2) 0.8430(7) 0.59771(18) 0.171(4) Uani 0.446 1 d D . P E 2
I305 I 0.06127(10) 0.9641(3) 0.37319(16) 0.0887(13) Uani 0.53(2) 1 d D . P B 2
Zn33 Zn 0.08944(17) 0.8543(5) 0.3274(2) 0.0582(18) Uani 0.53(2) 1 d D . P B 2
I306 I 0.1166(2) 0.8962(4) 0.26651(17) 0.0852(12) Uani 0.53(2) 1 d D . P B 2
I409 I 0.56270(16) -0.4764(2) 0.38289(14) 0.1154(14) Uani 0.4013 1 d D . P C 2
Zn45 Zn 0.5994(4) -0.3745(8) 0.3399(4) 0.080(3) Uani 0.4013 1 d D . P C 2
I410 I 0.6290(2) -0.4137(5) 0.2787(3) 0.1021(19) Uani 0.4013 1 d D . P C 2
I311 I 0.41688(19) 0.4927(3) 0.1401(3) 0.124(2) Uani 0.59(3) 1 d D . P A 2
Zn36 Zn 0.4493(2) 0.3437(5) 0.1276(2) 0.095(3) Uani 0.59(3) 1 d D . P A 2
I312 I 0.51596(18) 0.3216(7) 0.0984(3) 0.138(2) Uani 0.59(3) 1 d D . P A 2
I401 I 0.3023(3) 0.5258(6) 0.9962(2) 0.086(3) Uani 0.3544 1 d D . P D 2
Zn41 Zn 0.2757(3) 0.6139(10) 0.9327(3) 0.067(4) Uani 0.3544 1 d D . P D 2
I402 I 0.20030(19) 0.5937(5) 0.8894(2) 0.0776(18) Uani 0.3544 1 d D . P D 2
I501 I 0.3262(4) 0.5370(7) 1.0096(3) 0.183(6) Uani 0.264 1 d D . P D 3
I502 I 0.2167(3) 0.5638(4) 0.9063(3) 0.177(4) Uani 0.264 1 d D . P D 3
Zn51 Zn 0.2911(5) 0.6098(11) 0.9443(4) 0.149(9) Uani 0.264 1 d D . P D 3
I509 I 0.5883(8) -0.4962(15) 0.3514(7) 0.080 Uiso 0.037 1 d D U P C 3
I510 I 0.6407(9) -0.3719(18) 0.2546(7) 0.080 Uiso 0.037 1 d D U P C 3
Zn55 Zn 0.6094(11) -0.357(2) 0.3165(11) 0.080 Uiso 0.037 1 d D U P C 3
O3B O 0.2904(13) 0.828(3) 0.8186(13) 0.121(13) Uani 0.1951 1 d D U P G -1
C7B C 0.2244(11) 0.8318(19) 0.7724(9) 0.119(11) Uani 0.1951 1 d DG U P G -1
C12B C 0.2530(11) 0.875(2) 0.8026(10) 0.119(13) Uani 0.1951 1 d DG U P G -1
C11B C 0.2414(15) 0.957(2) 0.8170(11) 0.129(15) Uani 0.1951 1 d DG U P G -1
H11B H 0.261035 0.986372 0.837631 0.154 Uiso 0.1951 1 calc R U P G -1
C10B C 0.2012(17) 0.994(2) 0.8012(13) 0.137(16) Uani 0.1951 1 d G U P G -1
H10B H 0.193286 1.049346 0.811104 0.164 Uiso 0.1951 1 calc R U P G -1
C9B C 0.1725(13) 0.950(3) 0.7711(13) 0.129(15) Uani 0.1951 1 d G U P G -1
H9B H 0.145033 0.975856 0.760298 0.154 Uiso 0.1951 1 calc R U P G -1
C8B C 0.1841(11) 0.869(2) 0.7566(10) 0.126(13) Uani 0.1951 1 d DG U P G -1
O2B O 0.1610(16) 0.820(3) 0.7251(14) 0.148(16) Uani 0.1951 1 d D U P G -1
C14B C 0.128(4) 0.865(6) 0.697(3) 0.20(4) Uani 0.1951 1 d D U P G -1
H14D H 0.114359 0.910449 0.710486 0.298 Uiso 0.1951 1 calc . U P H -1
H14E H 0.106484 0.821894 0.684011 0.298 Uiso 0.1951 1 calc . U P I -1
H14F H 0.141656 0.893446 0.676473 0.298 Uiso 0.1951 1 calc . U P J -1
C414 C 0.4230(12) 0.7974(19) 0.7028(7) 0.092(5) Uani 0.325(14) 1 d D . P E 2
H414 H 0.413886 0.857563 0.703415 0.110 Uiso 0.325(14) 1 calc R U P E 2
C415 C 0.4239(12) 0.7461(16) 0.7357(8) 0.091(5) Uani 0.325(14) 1 d D . P E 2
H415 H 0.416498 0.770021 0.759170 0.109 Uiso 0.325(14) 1 calc R U P E 2
Zn44 Zn 0.2908(4) 0.1008(5) 0.4356(3) 0.168(6) Uani 0.3323 1 d D U P F 2
I407 I 0.3237(4) 0.0416(5) 0.5042(3) 0.258(6) Uani 0.3323 1 d D U P F 2
I408 I 0.2156(3) 0.0538(4) 0.4014(3) 0.251(5) Uani 0.3323 1 d D U P F 2
I508 I 0.2195(12) 0.063(4) 0.4145(13) 0.080 Uiso 0.0245 1 d D U P F 3
I507 I 0.3544(12) 0.045(3) 0.5024(10) 0.080 Uiso 0.0245 1 d D U P F 3
Zn54 Zn 0.2983(10) 0.0992(12) 0.4432(9) 0.080 Uiso 0.0245 1 d D U P F 3
O1B O 0.2414(18) 0.837(4) 0.6827(15) 0.139(19) Uani 0.1951 1 d D U P G -1
H1B H 0.232315 0.884662 0.690548 0.208 Uiso 0.1951 1 calc R U P G -1
C13B C 0.2772(15) 0.805(3) 0.7117(13) 0.108(13) Uani 0.1951 1 d D U P G -1
H13C H 0.288214 0.853289 0.730900 0.130 Uiso 0.1951 1 calc R U P G -1
H13D H 0.301015 0.786321 0.698575 0.130 Uiso 0.1951 1 calc R U P G -1
C1B C 0.2615(18) 0.5695(17) 0.7456(13) 0.095(12) Uani 0.1951 1 d G U P G -1
H1BA H 0.270769 0.511058 0.740681 0.114 Uiso 0.1951 1 calc R U P G -1
C2B C 0.2340(18) 0.5827(18) 0.7721(12) 0.096(12) Uani 0.1951 1 d G U P G -1
H2B H 0.224423 0.533279 0.785365 0.116 Uiso 0.1951 1 calc R U P G -1
C3B C 0.2205(15) 0.668(2) 0.7793(11) 0.102(11) Uani 0.1951 1 d DG U P G -1
H3B H 0.201712 0.677200 0.797445 0.122 Uiso 0.1951 1 calc R U P G -1
C4B C 0.2346(14) 0.7405(17) 0.7599(11) 0.107(10) Uani 0.1951 1 d DG U P G -1
C5B C 0.2621(12) 0.7273(18) 0.7334(10) 0.096(9) Uani 0.1951 1 d DG U P G -1
C6B C 0.2756(14) 0.642(2) 0.7262(10) 0.098(11) Uani 0.1951 1 d DG U P G -1
H6B H 0.294404 0.632760 0.708076 0.117 Uiso 0.1951 1 calc R U P G -1
C15B C 0.324(2) 0.874(5) 0.846(3) 0.17(3) Uani 0.1951 1 d D U P G -1
H15D H 0.310414 0.908893 0.864682 0.259 Uiso 0.1951 1 calc . U P K -1
H15E H 0.339365 0.913978 0.831293 0.259 Uiso 0.1951 1 calc . U P L -1
H15F H 0.343869 0.830599 0.860957 0.259 Uiso 0.1951 1 calc . U P M -1
C807 C 0.3784(9) 0.714(2) 0.3558(9) 0.080 Uiso 0.2559 1 d D U P . .
H80A H 0.396487 0.711911 0.335293 0.096 Uiso 0.2559 1 calc R U P . .
H80B H 0.374130 0.651624 0.364107 0.096 Uiso 0.2559 1 calc R U P . .
C812 C 0.3345(9) 0.755(3) 0.3381(7) 0.080 Uiso 0.2559 1 d D U P . .
H81A H 0.319043 0.715965 0.316491 0.096 Uiso 0.2559 1 calc R U P . .
H81B H 0.339250 0.813095 0.326071 0.096 Uiso 0.2559 1 calc R U P . .
C811 C 0.3056(8) 0.769(3) 0.3686(9) 0.080 Uiso 0.2559 1 d D U P . .
H81C H 0.296068 0.710502 0.376948 0.096 Uiso 0.2559 1 calc R U P . .
H81D H 0.279459 0.803028 0.356043 0.096 Uiso 0.2559 1 calc R U P . .
C810 C 0.3298(9) 0.820(2) 0.4054(9) 0.080 Uiso 0.2559 1 d D U P . .
H81E H 0.335178 0.881477 0.397821 0.096 Uiso 0.2559 1 calc R U P . .
H81F H 0.311586 0.821496 0.425813 0.096 Uiso 0.2559 1 calc R U P . .
C809 C 0.3731(9) 0.774(3) 0.4229(7) 0.080 Uiso 0.2559 1 d D U P . .
H80C H 0.367598 0.714214 0.432572 0.096 Uiso 0.2559 1 calc R U P . .
H80D H 0.388588 0.809326 0.446007 0.096 Uiso 0.2559 1 calc R U P . .
C808 C 0.4018(8) 0.767(3) 0.3918(9) 0.080 Uiso 0.2559 1 d D U P . .
H80E H 0.408702 0.826986 0.383103 0.096 Uiso 0.2559 1 calc R U P . .
H80F H 0.429411 0.736868 0.403771 0.096 Uiso 0.2559 1 calc R U P . .
C804 C 0.4856(19) 0.256(3) 0.5466(15) 0.19(2) Uani 0.2583 1 d D U P . .
H80G H 0.503447 0.253209 0.573944 0.222 Uiso 0.2583 1 calc R U P . .
H80H H 0.473396 0.316323 0.541942 0.222 Uiso 0.2583 1 calc R U P . .
C803 C 0.514(2) 0.235(3) 0.5162(15) 0.19(2) Uani 0.2583 1 d D U P . .
H80I H 0.496572 0.242021 0.488848 0.232 Uiso 0.2583 1 calc R U P . .
H80J H 0.538354 0.278025 0.519598 0.232 Uiso 0.2583 1 calc R U P . .
C802 C 0.5322(16) 0.140(4) 0.5215(14) 0.19(2) Uani 0.2583 1 d D U P . .
H80K H 0.549727 0.128141 0.501126 0.233 Uiso 0.2583 1 calc R U P . .
H80L H 0.551342 0.134367 0.548161 0.233 Uiso 0.2583 1 calc R U P . .
C801 C 0.495(2) 0.072(3) 0.5174(13) 0.20(2) Uani 0.2583 1 d D U P . .
H80M H 0.477906 0.073549 0.489893 0.237 Uiso 0.2583 1 calc R U P . .
H80N H 0.507720 0.011552 0.522516 0.237 Uiso 0.2583 1 calc R U P . .
C806 C 0.466(2) 0.092(3) 0.5470(16) 0.20(2) Uani 0.2583 1 d D U P . .
H80O H 0.482782 0.083620 0.574567 0.244 Uiso 0.2583 1 calc R U P . .
H80P H 0.441421 0.050070 0.542638 0.244 Uiso 0.2583 1 calc R U P . .
C805 C 0.4487(15) 0.188(4) 0.5425(15) 0.19(2) Uani 0.2583 1 d D U P . .
H80Q H 0.431366 0.199385 0.563087 0.233 Uiso 0.2583 1 calc R U P . .
H80R H 0.429248 0.194406 0.515970 0.233 Uiso 0.2583 1 calc R U P . .

loop_
_atom_site_aniso_label
_atom_site_aniso_U_11
_atom_site_aniso_U_22
_atom_site_aniso_U_33
_atom_site_aniso_U_23
_atom_site_aniso_U_13
_atom_site_aniso_U_12
I411 0.072(3) 0.0464(15) 0.081(2) -0.0076(11) -0.0246(17) -0.0083(10)
I406 0.085(3) 0.094(3) 0.166(4) 0.065(2) 0.014(2) 0.029(2)
I405 0.189(5) 0.042(2) 0.181(4) -0.040(2) -0.117(4) 0.0223(19)
I310 0.0659(16) 0.072(2) 0.0952(12) -0.0286(13) -0.0090(13) -0.0040(11)
I301 0.0781(15) 0.0384(17) 0.0787(18) 0.0043(12) 0.0114(12) 0.0062(11)
I303 0.190(3) 0.0428(14) 0.0864(15) 0.0047(10) -0.0729(17) -0.0215(15)
I308 0.0845(9) 0.0344(8) 0.1396(14) 0.0117(8) 0.0170(9) -0.0062(6)
I307 0.1391(14) 0.0598(12) 0.0814(9) 0.0367(8) 0.0283(11) 0.0425(9)
I412 0.074(3) 0.126(3) 0.082(2) -0.012(2) 0.0128(15) -0.0291(17)
I309 0.0879(11) 0.0392(9) 0.0947(13) 0.0042(7) -0.0157(10) 0.0024(7)
I304 0.0986(19) 0.147(2) 0.087(2) -0.0101(16) 0.0040(14) -0.0678(17)
I302 0.094(3) 0.054(2) 0.113(4) -0.004(2) -0.034(2) -0.0036(15)
Zn43 0.111(7) 0.040(4) 0.117(6) 0.016(3) -0.068(4) -0.006(3)
Zn32 0.172(7) 0.041(4) 0.064(5) 0.013(3) -0.053(4) -0.027(4)
Zn46 0.058(4) 0.056(5) 0.059(4) 0.011(3) -0.005(3) -0.008(3)
Zn35 0.061(2) 0.039(2) 0.068(3) -0.0101(15) -0.0303(16) 0.0061(16)
Zn34 0.0855(16) 0.0323(19) 0.0813(18) 0.0182(14) 0.0171(15) 0.0096(13)
Zn31 0.070(4) 0.039(4) 0.077(4) -0.005(3) -0.004(3) 0.006(3)
N309 0.063(4) 0.025(3) 0.061(4) 0.007(3) -0.010(3) -0.002(3)
N308 0.066(4) 0.031(3) 0.057(4) 0.005(3) -0.021(3) 0.002(3)
N304 0.068(4) 0.043(4) 0.055(4) 0.008(3) -0.011(3) 0.004(3)
N316 0.058(4) 0.036(4) 0.067(4) 0.003(3) -0.016(3) 0.004(3)
N310 0.061(4) 0.031(3) 0.051(3) 0.007(3) -0.015(3) 0.002(3)
N305 0.058(4) 0.046(4) 0.075(5) 0.005(4) -0.025(4) -0.001(3)
N314 0.062(4) 0.049(4) 0.059(4) -0.004(3) -0.014(4) 0.005(3)
N311 0.058(4) 0.029(3) 0.089(5) 0.002(3) -0.031(4) -0.005(3)
N312 0.101(6) 0.032(4) 0.081(5) 0.003(4) 0.008(5) 0.009(4)
N322 0.076(5) 0.030(3) 0.070(4) 0.006(3) -0.015(4) -0.004(3)
N315 0.065(5) 0.050(4) 0.067(4) -0.010(3) -0.014(4) 0.002(3)
N320 0.076(5) 0.031(4) 0.077(5) 0.010(3) -0.021(4) -0.003(3)
N318 0.074(5) 0.057(5) 0.060(4) 0.005(4) -0.015(4) 0.007(4)
N321 0.073(5) 0.034(4) 0.069(4) 0.015(3) -0.027(4) -0.005(3)
N313 0.095(6) 0.043(4) 0.074(5) 0.004(4) 0.012(4) -0.004(4)
N317 0.067(5) 0.061(5) 0.090(6) 0.008(5) -0.014(5) 0.009(4)
N303 0.074(5) 0.061(5) 0.058(4) 0.009(4) -0.002(4) 0.005(4)
N323 0.077(5) 0.038(4) 0.090(6) 0.009(4) -0.028(4) -0.005(4)
N307 0.101(6) 0.039(4) 0.064(4) 0.011(3) -0.042(4) -0.014(4)
N302 0.101(7) 0.052(5) 0.068(5) 0.016(4) 0.013(5) 0.020(4)
N319 0.097(6) 0.042(4) 0.081(5) 0.019(4) -0.027(5) -0.006(4)
N306 0.101(6) 0.048(4) 0.055(4) 0.010(3) -0.023(4) 0.001(4)
N324 0.087(6) 0.045(5) 0.098(6) -0.003(4) 0.009(5) 0.003(4)
C325 0.056(4) 0.027(4) 0.054(4) 0.010(3) -0.016(3) -0.004(3)
C343 0.063(5) 0.050(5) 0.061(5) -0.001(4) -0.023(4) -0.001(4)
C344 0.061(5) 0.040(4) 0.057(5) -0.005(3) -0.022(4) 0.001(4)
C352 0.074(6) 0.035(4) 0.066(5) -0.002(4) -0.013(5) 0.003(4)
C307 0.062(5) 0.049(5) 0.055(5) 0.009(4) -0.009(4) 0.005(4)
C334 0.064(5) 0.033(4) 0.051(4) 0.007(3) -0.009(4) 0.000(3)
C321 0.061(5) 0.040(4) 0.053(4) 0.006(3) -0.018(4) -0.008(4)
C308 0.079(6) 0.051(5) 0.058(5) 0.010(4) -0.001(5) 0.009(4)
C309 0.066(5) 0.040(4) 0.053(4) 0.004(3) -0.018(4) -0.003(4)
C324 0.062(5) 0.031(4) 0.055(4) 0.006(3) -0.020(4) -0.004(3)
C326 0.074(6) 0.033(4) 0.054(4) 0.003(3) -0.008(4) -0.006(4)
C327 0.059(5) 0.034(4) 0.061(5) 0.012(3) -0.015(4) 0.001(3)
C320 0.086(6) 0.038(4) 0.060(5) 0.008(4) -0.029(5) -0.002(4)
C316 0.081(6) 0.044(5) 0.053(5) 0.005(4) -0.012(4) 0.011(4)
C312 0.060(5) 0.050(5) 0.064(5) -0.004(4) -0.009(4) -0.003(4)
N301 0.116(8) 0.064(6) 0.101(7) 0.006(5) 0.038(6) 0.019(6)
C345 0.057(5) 0.038(4) 0.078(6) 0.002(4) -0.012(4) 0.005(4)
C313 0.071(6) 0.045(5) 0.064(5) 0.005(4) -0.003(4) 0.001(4)
C361 0.076(6) 0.031(4) 0.070(5) 0.004(4) -0.011(4) -0.005(4)
C336 0.084(6) 0.042(5) 0.063(5) 0.004(4) -0.006(5) -0.003(4)
C363 0.075(6) 0.044(5) 0.065(5) 0.008(4) -0.009(4) 0.001(4)
C331 0.083(6) 0.025(4) 0.080(6) -0.003(4) -0.025(5) 0.003(4)
C319 0.095(7) 0.044(5) 0.059(5) 0.010(4) -0.027(5) -0.010(5)
C348 0.068(6) 0.054(5) 0.074(6) -0.011(5) -0.017(5) 0.005(4)
C357 0.084(7) 0.039(5) 0.077(6) 0.012(4) -0.025(5) -0.004(4)
C360 0.078(6) 0.042(5) 0.067(5) 0.012(4) -0.014(5) 0.001(4)
C339 0.073(6) 0.047(5) 0.067(5) -0.002(4) -0.006(5) 0.002(4)
C335 0.072(6) 0.043(5) 0.070(5) 0.003(4) -0.012(4) -0.007(4)
O3A 0.133(10) 0.077(7) 0.065(6) 0.016(5) 0.008(6) 0.057(7)
C369 0.078(6) 0.047(5) 0.079(6) 0.001(4) -0.021(5) 0.002(4)
C370 0.067(5) 0.039(4) 0.069(5) 0.014(4) -0.026(4) -0.001(4)
O2A 0.082(7) 0.057(6) 0.099(8) -0.011(5) 0.023(6) -0.020(5)
C328 0.061(5) 0.039(5) 0.093(7) -0.007(4) -0.038(5) -0.002(4)
C350 0.064(6) 0.057(6) 0.098(8) 0.020(5) -0.026(6) 0.003(5)
C342 0.070(6) 0.052(5) 0.062(5) -0.004(4) -0.021(4) -0.002(4)
C329 0.074(6) 0.041(5) 0.103(8) -0.005(5) -0.040(6) 0.005(4)
C353 0.096(8) 0.063(6) 0.070(6) 0.014(5) 0.000(6) 0.020(6)
C349 0.085(7) 0.056(6) 0.067(6) 0.001(4) -0.025(5) 0.008(5)
C351 0.072(6) 0.069(7) 0.074(6) 0.016(5) -0.009(5) 0.008(5)
C362 0.070(6) 0.045(5) 0.061(5) 0.013(4) -0.017(4) 0.000(4)
C322 0.091(7) 0.036(5) 0.084(6) -0.005(4) -0.047(6) 0.002(4)
O1A 0.070(6) 0.084(8) 0.086(7) 0.044(6) -0.003(6) 0.006(6)
C358 0.089(7) 0.048(5) 0.082(6) 0.007(5) -0.026(6) 0.003(5)
C359 0.099(8) 0.041(5) 0.087(7) 0.006(5) -0.033(6) 0.001(5)
C333 0.103(8) 0.043(5) 0.063(5) 0.001(4) -0.015(5) 0.009(5)
C310 0.078(7) 0.073(7) 0.079(6) 0.028(5) 0.008(5) 0.019(5)
C332 0.119(9) 0.037(5) 0.066(6) 0.010(4) -0.017(6) 0.014(5)
C356 0.088(7) 0.036(5) 0.117(9) 0.013(5) -0.041(7) 0.000(5)
C306 0.091(7) 0.064(6) 0.065(6) 0.004(5) 0.001(5) 0.022(5)
C330 0.077(6) 0.047(5) 0.085(6) -0.010(5) -0.035(5) 0.002(4)
C368 0.082(7) 0.041(5) 0.097(7) 0.007(5) -0.030(6) 0.000(4)
C355 0.102(8) 0.038(5) 0.105(8) 0.016(5) -0.054(7) 0.002(5)
C303 0.099(8) 0.063(6) 0.079(7) 0.006(5) 0.020(6) 0.013(6)
C340 0.104(9) 0.077(8) 0.079(7) 0.027(6) 0.009(7) 0.020(6)
C354 0.123(10) 0.066(7) 0.064(6) 0.011(5) 0.010(6) 0.019(7)
C323 0.092(7) 0.040(5) 0.093(7) 0.002(5) -0.053(6) -0.006(5)
C365 0.101(8) 0.044(5) 0.098(8) 0.019(5) -0.004(7) 0.010(5)
C317 0.077(7) 0.073(7) 0.091(7) 0.039(6) -0.003(6) 0.021(6)
C364 0.094(8) 0.050(6) 0.081(6) 0.003(5) -0.016(6) 0.005(5)
C338 0.096(8) 0.090(8) 0.070(6) 0.019(6) 0.003(6) 0.025(7)
C337 0.100(9) 0.079(8) 0.068(6) 0.006(5) -0.004(6) 0.012(7)
C311 0.101(9) 0.069(7) 0.093(8) 0.038(6) 0.012(7) 0.028(6)
C367 0.114(9) 0.041(5) 0.088(7) -0.003(5) -0.023(6) -0.007(5)
C341 0.091(8) 0.080(8) 0.117(10) 0.030(7) 0.022(8) 0.028(7)
C366 0.125(10) 0.050(6) 0.084(7) -0.006(5) 0.000(7) -0.001(6)
C372 0.109(9) 0.053(6) 0.108(9) -0.006(6) -0.060(7) 0.005(6)
C371 0.127(10) 0.035(5) 0.105(8) 0.003(5) -0.068(8) 0.004(5)
C318 0.099(9) 0.085(8) 0.091(8) 0.037(7) 0.008(7) 0.008(7)
C4A 0.063(7) 0.029(6) 0.092(9) 0.006(6) 0.004(7) 0.002(5)
C3A 0.045(6) 0.052(7) 0.071(8) -0.001(6) -0.017(6) 0.010(5)
C347 0.132(12) 0.069(8) 0.129(11) 0.051(8) 0.016(10) 0.036(8)
C302 0.122(11) 0.082(9) 0.116(10) 0.034(8) 0.044(9) 0.029(8)
C301 0.139(13) 0.107(11) 0.092(9) 0.023(8) 0.052(9) 0.017(10)
C5A 0.067(8) 0.057(8) 0.084(9) 0.014(7) 0.002(7) -0.001(6)
C304 0.124(11) 0.112(11) 0.098(9) 0.031(8) 0.034(9) 0.052(9)
C346 0.122(11) 0.067(8) 0.130(11) 0.040(8) 0.038(9) 0.036(7)
C2A 0.050(7) 0.061(9) 0.097(10) -0.023(8) -0.009(7) 0.004(6)
C7A 0.102(10) 0.033(6) 0.074(8) 0.007(6) 0.022(8) 0.008(7)
C1A 0.057(8) 0.045(8) 0.112(12) -0.008(8) -0.024(8) -0.002(6)
C6A 0.051(7) 0.051(8) 0.123(13) 0.028(8) -0.009(8) -0.001(6)
C8A 0.110(12) 0.037(7) 0.097(10) -0.004(7) 0.045(9) -0.016(7)
C12A 0.126(13) 0.049(8) 0.062(8) 0.020(6) 0.027(8) 0.024(8)
C305 0.153(15) 0.109(12) 0.133(13) 0.034(10) 0.067(12) 0.055(11)
C11A 0.156(16) 0.051(9) 0.073(9) 0.021(7) 0.042(10) 0.029(10)
C10A 0.185(19) 0.050(9) 0.083(11) 0.008(8) 0.066(12) -0.002(11)
C9A 0.148(16) 0.065(10) 0.095(11) -0.011(9) 0.063(12) -0.027(10)
C13A 0.119(14) 0.061(10) 0.090(11) 0.026(8) 0.010(10) -0.013(9)
C314 0.070(10) 0.103(13) 0.095(11) 0.052(10) 0.003(7) 0.027(8)
C15A 0.138(18) 0.116(16) 0.089(12) 0.041(11) 0.033(12) 0.086(14)
C315 0.074(10) 0.112(14) 0.081(9) 0.043(9) 0.001(7) 0.028(9)
C14A 0.077(13) 0.098(17) 0.27(3) -0.06(2) 0.022(17) -0.022(12)
I403 0.228(7) 0.043(2) 0.122(5) -0.014(2) -0.092(4) 0.030(3)
Zn42 0.073(3) 0.065(6) 0.053(5) 0.015(4) -0.026(3) -0.028(3)
I404 0.208(6) 0.218(7) 0.064(2) 0.012(3) -0.028(2) -0.140(5)
I305 0.071(2) 0.0392(13) 0.139(2) -0.0268(12) -0.0168(19) 0.0064(8)
Zn33 0.038(2) 0.035(3) 0.089(4) 0.003(2) -0.017(2) -0.0028(16)
I306 0.0510(13) 0.0719(18) 0.119(2) 0.0502(14) -0.0147(15) 0.0036(15)
I409 0.124(2) 0.0476(17) 0.161(4) 0.0272(19) -0.004(3) 0.0062(15)
Zn45 0.085(4) 0.042(3) 0.096(7) -0.004(4) -0.023(3) -0.003(3)
I410 0.094(4) 0.074(3) 0.117(4) -0.038(2) -0.030(3) -0.004(2)
I311 0.181(4) 0.0387(11) 0.111(3) -0.0006(11) -0.071(2) -0.0147(12)
Zn36 0.127(6) 0.048(3) 0.079(4) 0.014(2) -0.051(3) -0.020(3)
I312 0.164(4) 0.137(3) 0.103(3) 0.027(3) -0.0005(19) -0.049(2)
I401 0.130(8) 0.044(3) 0.103(6) 0.018(4) 0.065(5) 0.023(5)
Zn41 0.087(7) 0.041(5) 0.084(6) -0.005(6) 0.043(6) 0.000(6)
I402 0.079(3) 0.051(3) 0.105(4) -0.028(3) 0.024(3) -0.014(2)
I501 0.333(16) 0.079(5) 0.173(8) 0.074(5) 0.138(10) 0.101(8)
I502 0.231(10) 0.065(4) 0.247(10) -0.034(4) 0.076(7) -0.053(4)
Zn51 0.27(2) 0.027(4) 0.169(14) 0.000(6) 0.088(14) -0.004(9)
O3B 0.15(3) 0.11(3) 0.10(3) 0.00(2) 0.02(2) -0.03(2)
C7B 0.15(2) 0.123(19) 0.09(2) 0.013(17) 0.028(17) -0.023(18)
C12B 0.15(3) 0.12(2) 0.09(2) 0.010(18) 0.030(19) -0.02(2)
C11B 0.17(3) 0.13(3) 0.08(3) 0.01(2) 0.02(2) -0.01(2)
C10B 0.17(3) 0.14(3) 0.09(3) -0.01(2) 0.01(2) 0.00(2)
C9B 0.17(3) 0.13(3) 0.09(3) 0.00(2) 0.02(2) -0.01(2)
C8B 0.15(3) 0.12(2) 0.10(2) 0.000(19) 0.020(19) -0.01(2)
O2B 0.17(3) 0.12(3) 0.14(3) -0.02(2) -0.01(2) 0.00(3)
C14B 0.22(6) 0.14(6) 0.19(5) -0.02(4) -0.07(5) -0.01(5)
C414 0.070(10) 0.103(13) 0.095(11) 0.052(10) 0.003(7) 0.027(8)
C415 0.074(10) 0.112(14) 0.081(9) 0.043(9) 0.001(7) 0.028(9)
Zn44 0.318(13) 0.019(4) 0.205(10) -0.013(5) 0.142(9) -0.008(5)
I407 0.511(15) 0.093(4) 0.251(7) 0.117(4) 0.268(8) 0.163(6)
I408 0.301(9) 0.077(3) 0.440(12) -0.118(5) 0.230(8) -0.100(4)
O1B 0.14(3) 0.19(5) 0.08(3) 0.04(3) 0.03(3) 0.03(4)
C13B 0.12(3) 0.13(2) 0.07(2) -0.01(2) -0.007(19) -0.03(2)
C1B 0.08(3) 0.12(2) 0.07(3) 0.00(2) -0.02(2) -0.02(2)
C2B 0.08(2) 0.12(2) 0.08(3) 0.01(2) -0.02(2) -0.02(2)
C3B 0.09(3) 0.12(2) 0.09(2) 0.01(2) -0.011(19) -0.01(2)
C4B 0.11(2) 0.124(18) 0.08(2) 0.007(16) -0.009(15) -0.023(19)
C5B 0.09(2) 0.12(2) 0.062(18) -0.008(16) -0.028(13) -0.034(18)
C6B 0.08(2) 0.12(2) 0.07(2) -0.009(18) -0.025(17) -0.034(19)
C15B 0.19(4) 0.19(6) 0.12(4) 0.02(4) -0.01(4) -0.07(4)
C804 0.26(5) 0.17(3) 0.08(2) 0.02(3) -0.07(3) -0.07(3)
C803 0.29(5) 0.16(3) 0.08(2) 0.04(3) -0.05(3) -0.05(3)
C802 0.30(5) 0.16(4) 0.08(2) 0.04(3) -0.06(3) -0.05(3)
C801 0.30(5) 0.16(3) 0.08(2) 0.08(3) -0.07(3) -0.05(3)
C806 0.29(5) 0.16(3) 0.11(3) 0.06(3) -0.06(3) -0.05(3)
C805 0.26(5) 0.16(3) 0.10(3) 0.06(3) -0.09(3) -0.07(3)

loop_
_atom_type_symbol
_atom_type_description
_atom_type_scat_dispersion_real
_atom_type_scat_dispersion_imag
_atom_type_scat_source
C C 0.0181 0.0091 'International Tables Vol C Tables 4.2.6.8 and 6.1.1.4'
H H 0.0000 0.0000 'International Tables Vol C Tables 4.2.6.8 and 6.1.1.4'
I I -0.3257 6.8362 'International Tables Vol C Tables 4.2.6.8 and 6.1.1.4'
N N 0.0311 0.0180 'International Tables Vol C Tables 4.2.6.8 and 6.1.1.4'
O O 0.0492 0.0322 'International Tables Vol C Tables 4.2.6.8 and 6.1.1.4'
Zn Zn -1.5491 0.6778 'International Tables Vol C Tables 4.2.6.8 and 6.1.1.4'

loop_
_exptl_crystal_face_index_h
_exptl_crystal_face_index_k
_exptl_crystal_face_index_l
_exptl_crystal_face_perp_dist
0 0 -1 0.1357
1 -2 -1 0.1564
-1 2 2 0.2005
1 -2 0 0.1611
1 -2 -2 0.1613
-1 0 0 0.0675
1 0 0 0.0462
-1 0 -1 0.1018
1 0 1 0.0665
-1 -1 1 0.1711
1 1 -1 0.2465
-1 0 2 0.0982
1 0 -2 0.1170
1 0 -1 0.0816
-1 0 1 0.0842
0 -2 -1 0.1514
0 -1 0 0.1547

loop_
_geom_angle_atom_site_label_1
_geom_angle_atom_site_label_2
_geom_angle_atom_site_label_3
_geom_angle
_geom_angle_site_symmetry_1
_geom_angle_site_symmetry_3
_geom_angle_publ_flag
I405 Zn43 I406 124.6(5) . . ?
N305 Zn43 I406 110.4(5) 4_565 . ?
N305 Zn43 I405 107.6(5) 4_565 . ?
N311 Zn43 I406 105.2(5) . . ?
N311 Zn43 I405 108.3(4) . . ?
N311 Zn43 N305 97.2(5) . 4_565 ?
I304 Zn32 I303 124.7(4) . . ?
N307 Zn32 I303 107.3(4) . . ?
N307 Zn32 I304 104.1(4) . . ?
N306 Zn32 I303 109.4(4) . . ?
N306 Zn32 I304 107.1(4) . . ?
N306 Zn32 N307 101.8(4) . . ?
I412 Zn46 I411 125.1(4) . . ?
N318 Zn46 I411 107.6(4) . . ?
N318 Zn46 I412 105.1(4) . . ?
N318 Zn46 N319 101.5(5) . . ?
N319 Zn46 I411 109.1(4) . . ?
N319 Zn46 I412 105.8(5) . . ?
I310 Zn35 I309 127.1(4) . . ?
N317 Zn35 I310 110.7(5) . . ?
N317 Zn35 I309 104.6(4) . . ?
N317 Zn35 N323 96.3(5) . 4_656 ?
N323 Zn35 I310 104.7(4) 4_656 . ?
N323 Zn35 I309 109.2(4) 4_656 . ?
I307 Zn34 I308 121.38(16) . . ?
N312 Zn34 I308 107.4(3) . . ?
N312 Zn34 I307 110.8(3) . . ?
N313 Zn34 I308 106.6(3) . . ?
N313 Zn34 I307 107.5(3) . . ?
N313 Zn34 N312 101.2(4) . . ?
I301 Zn31 I302 122.7(6) . . ?
N324 Zn31 I301 108.4(6) 1_566 . ?
N324 Zn31 I302 108.6(6) 1_566 . ?
N301 Zn31 I301 103.3(6) . . ?
N301 Zn31 I302 111.5(7) . . ?
N301 Zn31 N324 99.9(7) . 1_566 ?
C325 N309 C324 115.1(7) . . ?
C326 N308 C324 114.8(7) . . ?
C307 N304 C308 114.3(8) . . ?
C343 N316 C344 113.7(9) . . ?
C325 N310 C326 113.5(6) . . ?
C312 N305 Zn43 120.3(8) . 4_666 ?
C312 N305 C311 119.3(8) . . ?
C312 N305 Zn33 123.4(8) . 4_666 ?
C311 N305 Zn43 120.2(7) . 4_666 ?
C311 N305 Zn33 117.0(7) . 4_666 ?
C344 N314 C342 115.1(8) . . ?
C329 N311 Zn43 119.9(6) . . ?
C329 N311 C330 117.8(8) . . ?
C329 N311 Zn33 120.9(6) . . ?
C330 N311 Zn43 121.7(6) . . ?
C330 N311 Zn33 121.1(6) . . ?
C336 N312 Zn34 122.3(7) . . ?
C336 N312 C332 118.5(8) . . ?
C336 N312 Zn44 117.8(8) . . ?
C336 N312 Zn54 126.3(12) . . ?
C332 N312 Zn34 119.2(6) . . ?
C332 N312 Zn44 123.7(7) . . ?
C332 N312 Zn54 115.2(12) . . ?
C362 N322 C361 114.4(7) . . ?
C343 N315 C342 113.6(9) . . ?
C361 N320 C360 115.4(8) . . ?
C350 N318 Zn46 118.0(7) . . ?
C350 N318 Zn36 122.3(7) . . ?
C354 N318 Zn46 124.1(8) . . ?
C354 N318 C350 117.8(9) . . ?
C354 N318 Zn36 119.7(8) . . ?
C360 N321 C362 114.6(8) . . ?
C337 N313 Zn34 122.9(8) . . ?
C337 N313 Zn44 127.4(8) . . ?
C337 N313 Zn54 120.2(11) . . ?
C341 N313 Zn34 120.2(8) . . ?
C341 N313 C337 116.9(11) . . ?
C341 N313 Zn44 115.6(9) . . ?
C341 N313 Zn54 122.9(11) . . ?
C348 N317 Zn35 120.5(9) . . ?
C348 N317 C347 118.7(10) . . ?
C348 N317 Zn45 129.8(9) . . ?
C348 N317 Zn55 103.2(11) . . ?
C347 N317 Zn35 120.3(8) . . ?
C347 N317 Zn45 110.8(8) . . ?
C347 N317 Zn55 137.4(11) . . ?
C307 N303 C306 115.0(8) . . ?
Zn35 N323 Zn55 16.2(7) 4 4 ?
C368 N323 Zn35 123.2(7) . 4 ?
C368 N323 Zn45 120.4(7) . 4 ?
C368 N323 Zn55 132.0(8) . 4 ?
C372 N323 Zn35 119.7(7) . 4 ?
C372 N323 C368 116.3(8) . . ?
C372 N323 Zn45 123.3(7) . 4 ?
C372 N323 Zn55 107.1(9) . 4 ?
Zn45 N323 Zn55 25.2(7) 4 4 ?
C319 N307 Zn32 122.6(7) . . ?
C319 N307 C323 119.8(8) . . ?
C319 N307 Zn42 121.1(7) . . ?
C323 N307 Zn32 117.4(7) . . ?
C323 N307 Zn42 118.9(7) . . ?
C308 N302 C306 115.7(9) . . ?
C359 N319 Zn46 120.7(7) . . ?
C359 N319 Zn36 123.7(7) . . ?
C355 N319 Zn46 122.8(7) . . ?
C355 N319 C359 116.4(9) . . ?
C355 N319 Zn36 119.5(7) . . ?
C318 N306 Zn32 120.7(9) . . ?
C318 N306 C314 117.7(10) . . ?
C318 N306 Zn42 122.3(9) . . ?
C318 N306 C414 104.6(14) . . ?
C314 N306 Zn32 120.1(8) . . ?
C414 N306 Zn42 120.5(11) . . ?
C365 N324 Zn31 128.4(8) . 1_544 ?
C365 N324 C366 117.8(9) . . ?
C365 N324 Zn41 122.0(8) . 1_544 ?
C365 N324 Zn51 107.0(8) . 1_544 ?
C366 N324 Zn31 113.8(8) . 1_544 ?
C366 N324 Zn41 120.2(9) . 1_544 ?
C366 N324 Zn51 134.7(9) . 1_544 ?
N309 C325 N310 126.0(7) . . ?
N309 C325 C327 116.3(7) . . ?
N310 C325 C327 117.6(7) . . ?
N316 C343 C345 116.9(10) . . ?
N315 C343 N316 127.2(9) . . ?
N315 C343 C345 115.8(9) . . ?
N316 C344 C352 116.8(9) . . ?
N314 C344 N316 124.9(8) . . ?
N314 C344 C352 118.2(8) . . ?
C353 C352 C344 121.3(9) . . ?
C353 C352 C351 119.6(10) . . ?
C351 C352 C344 119.0(10) . . ?
N304 C307 C309 116.6(9) . . ?
N303 C307 N304 125.8(8) . . ?
N303 C307 C309 117.6(8) . . ?
C335 C334 C326 121.6(7) . . ?
C333 C334 C326 120.8(8) . . ?
C333 C334 C335 117.6(8) . . ?
C320 C321 C324 120.8(8) . . ?
C320 C321 C322 119.2(8) . . ?
C322 C321 C324 120.0(8) . . ?
N304 C308 C316 117.3(9) . . ?
N302 C308 N304 124.7(8) . . ?
N302 C308 C316 117.9(9) . . ?
C313 C309 C307 120.8(8) . . ?
C310 C309 C307 120.2(9) . . ?
C310 C309 C313 118.9(9) . . ?
N309 C324 N308 124.5(7) . . ?
N309 C324 C321 117.5(7) . . ?
N308 C324 C321 118.0(7) . . ?
N308 C326 N310 125.9(7) . . ?
N308 C326 C334 117.0(7) . . ?
N310 C326 C334 117.0(7) . . ?
C331 C327 C325 120.5(7) . . ?
C328 C327 C325 121.5(7) . . ?
C328 C327 C331 118.0(7) . . ?
C321 C320 H320 120.1 . . ?
C321 C320 C319 119.8(9) . . ?
C319 C320 H320 120.1 . . ?
C317 C316 C308 122.5(9) . . ?
C317 C316 C315 116.5(10) . . ?
C317 C316 C415 103.3(15) . . ?
C315 C316 C308 119.8(11) . . ?
C415 C316 C308 121.3(13) . . ?
N305 C312 H312 119.4 . . ?
N305 C312 C313 121.1(10) . . ?
C313 C312 H312 119.4 . . ?
C301 N301 Zn31 126.2(9) . . ?
C301 N301 Zn41 121.6(9) . . ?
C301 N301 Zn51 108.3(9) . . ?
C305 N301 Zn31 115.1(10) . . ?
C305 N301 C301 118.4(12) . . ?
C305 N301 Zn41 120.0(10) . . ?
C305 N301 Zn51 132.6(10) . . ?
C349 C345 C343 121.5(9) . . ?
C346 C345 C343 119.4(11) . . ?
C346 C345 C349 119.1(10) . . ?
C309 C313 C312 119.9(9) . . ?
C309 C313 H313 120.0 . . ?
C312 C313 H313 120.0 . . ?
N322 C361 C363 114.2(7) . . ?
N320 C361 N322 124.9(8) . . ?
N320 C361 C363 120.9(8) . . ?
N312 C336 H336 118.5 . . ?
N312 C336 C335 123.1(9) . . ?
C335 C336 H336 118.5 . . ?
C364 C363 C361 120.5(9) . . ?
C367 C363 C361 121.2(8) . . ?
C367 C363 C364 118.3(9) . . ?
C327 C331 H331 120.2 . . ?
C330 C331 C327 119.7(8) . . ?
C330 C331 H331 120.2 . . ?
N307 C319 C320 121.3(10) . . ?
N307 C319 H319 119.3 . . ?
C320 C319 H319 119.3 . . ?
N317 C348 H348 118.9 . . ?
N317 C348 C349 122.2(11) . . ?
C349 C348 H348 118.9 . . ?
C358 C357 C360 121.1(9) . . ?
C358 C357 C356 117.7(9) . . ?
C356 C357 C360 121.2(9) . . ?
N320 C360 C357 118.1(8) . . ?
N321 C360 N320 125.3(9) . . ?
N321 C360 C357 116.6(8) . . ?
C340 C339 C342 119.3(9) . . ?
C338 C339 C342 121.2(10) . . ?
C338 C339 C340 119.4(11) . . ?
C334 C335 H335 120.9 . . ?
C336 C335 C334 118.2(8) . . ?
C336 C335 H335 120.9 . . ?
C12A O3A C15A 118.4(15) . . ?
C370 C369 H369 120.1 . . ?
C368 C369 H369 120.1 . . ?
C368 C369 C370 119.9(9) . . ?
C369 C370 C362 122.9(8) . . ?
C369 C370 C371 119.0(8) . . ?
C371 C370 C362 118.1(8) . . ?
C8A O2A C14A 117.4(14) . . ?
C327 C328 H328 120.0 . . ?
C327 C328 C329 120.0(8) . . ?
C329 C328 H328 120.0 . . ?
N318 C350 H350 118.3 . . ?
N318 C350 C351 123.3(10) . . ?
C351 C350 H350 118.3 . . ?
N314 C342 C339 117.6(8) . . ?
N315 C342 N314 125.4(10) . . ?
N315 C342 C339 117.0(9) . . ?
N311 C329 C328 122.5(9) . . ?
N311 C329 H329 118.7 . . ?
C328 C329 H329 118.7 . . ?
C352 C353 H353 120.1 . . ?
C352 C353 C354 119.8(10) . . ?
C354 C353 H353 120.1 . . ?
C345 C349 C348 119.1(10) . . ?
C345 C349 H349 120.5 . . ?
C348 C349 H349 120.5 . . ?
C352 C351 C350 117.5(11) . . ?
C352 C351 H351 121.3 . . ?
C350 C351 H351 121.3 . . ?
N322 C362 C370 116.9(8) . . ?
N321 C362 N322 125.0(8) . . ?
N321 C362 C370 118.0(8) . . ?
C321 C322 H322 120.7 . . ?
C321 C322 C323 118.6(9) . . ?
C323 C322 H322 120.7 . . ?
C13A O1A H1A 109.5 . . ?
C357 C358 H358 119.6 . . ?
C359 C358 C357 120.8(9) . . ?
C359 C358 H358 119.6 . . ?
N319 C359 H359 118.8 . . ?
C358 C359 N319 122.3(10) . . ?
C358 C359 H359 118.8 . . ?
C334 C333 H333 119.8 . . ?
C332 C333 C334 120.5(9) . . ?
C332 C333 H333 119.8 . . ?
C309 C310 H310 120.5 . . ?
C309 C310 C311 119.0(11) . . ?
C311 C310 H310 120.5 . . ?
N312 C332 C333 122.2(9) . . ?
N312 C332 H332 118.9 . . ?
C333 C332 H332 118.9 . . ?
C357 C356 H356 120.8 . . ?
C357 C356 C355 118.4(9) . . ?
C355 C356 H356 120.8 . . ?
N303 C306 C303 117.8(9) . . ?
N302 C306 N303 124.3(10) . . ?
N302 C306 C303 117.9(9) . . ?
N311 C330 C331 121.9(8) . . ?
N311 C330 H330 119.0 . . ?
C331 C330 H330 119.0 . . ?
N323 C368 C369 122.6(9) . . ?
N323 C368 H368 118.7 . . ?
C369 C368 H368 118.7 . . ?
N319 C355 C356 124.2(9) . . ?
N319 C355 H355 117.9 . . ?
C356 C355 H355 117.9 . . ?
C302 C303 C306 121.6(11) . . ?
C302 C303 C304 118.2(12) . . ?
C304 C303 C306 120.0(10) . . ?
C339 C340 H340 121.8 . . ?
C339 C340 C341 116.5(10) . . ?
C341 C340 H340 121.8 . . ?
N318 C354 C353 121.6(12) . . ?
N318 C354 H354 119.2 . . ?
C353 C354 H354 119.2 . . ?
N307 C323 C322 121.1(9) . . ?
N307 C323 H323 119.4 . . ?
C322 C323 H323 119.4 . . ?
N324 C365 H365 118.5 . . ?
N324 C365 C364 122.9(10) . . ?
C364 C365 H365 118.5 . . ?
C316 C317 H317 119.3 . . ?
C316 C317 C318 121.5(10) . . ?
C318 C317 H317 119.3 . . ?
C363 C364 C365 118.4(10) . . ?
C363 C364 H364 120.8 . . ?
C365 C364 H364 120.8 . . ?
C339 C338 H338 120.3 . . ?
C339 C338 C337 119.4(11) . . ?
C337 C338 H338 120.3 . . ?
N313 C337 C338 123.5(11) . . ?
N313 C337 H337 118.3 . . ?
C338 C337 H337 118.3 . . ?
N305 C311 C310 121.6(10) . . ?
N305 C311 H311 119.2 . . ?
C310 C311 H311 119.2 . . ?
C363 C367 H367 120.3 . . ?
C363 C367 C366 119.3(11) . . ?
C366 C367 H367 120.3 . . ?
N313 C341 C340 124.4(11) . . ?
N313 C341 H341 117.8 . . ?
C340 C341 H341 117.8 . . ?
N324 C366 C367 123.3(11) . . ?
N324 C366 H366 118.4 . . ?
C367 C366 H366 118.4 . . ?
N323 C372 H372 117.2 . . ?
N323 C372 C371 125.6(10) . . ?
C371 C372 H372 117.2 . . ?
C370 C371 H371 121.7 . . ?
C372 C371 C370 116.7(10) . . ?
C372 C371 H371 121.7 . . ?
N306 C318 C317 121.4(13) . . ?
N306 C318 H318 119.3 . . ?
C317 C318 H318 119.3 . . ?
C3A C4A C7A 118.0(10) . . ?
C5A C4A C3A 120.6(10) . . ?
C5A C4A C7A 121.4(11) . . ?
C4A C3A H3A 120.2 . . ?
C2A C3A C4A 119.7(10) . . ?
C2A C3A H3A 120.2 . . ?
N317 C347 H347 118.5 . . ?
N317 C347 C346 123.1(12) . . ?
C346 C347 H347 118.5 . . ?
C303 C302 H302 120.3 . . ?
C303 C302 C301 119.4(13) . . ?
C301 C302 H302 120.3 . . ?
N301 C301 C302 122.5(13) . . ?
N301 C301 H301 118.8 . . ?
C302 C301 H301 118.8 . . ?
C4A C5A C6A 117.9(10) . . ?
C4A C5A C13A 119.2(11) . . ?
C6A C5A C13A 122.9(11) . . ?
C303 C304 H304 120.1 . . ?
C305 C304 C303 119.8(13) . . ?
C305 C304 H304 120.1 . . ?
C345 C346 C347 117.7(13) . . ?
C345 C346 H346 121.2 . . ?
C347 C346 H346 121.2 . . ?
C3A C2A H2A 119.9 . . ?
C1A C2A C3A 120.2(11) . . ?
C1A C2A H2A 119.9 . . ?
C8A C7A C4A 119.4(10) . . ?
C8A C7A C12A 119.7(10) . . ?
C12A C7A C4A 120.9(11) . . ?
C2A C1A H1AA 120.2 . . ?
C6A C1A C2A 119.6(11) . . ?
C6A C1A H1AA 120.2 . . ?
C5A C6A H6A 119.0 . . ?
C1A C6A C5A 122.0(11) . . ?
C1A C6A H6A 119.0 . . ?
O2A C8A C7A 115.9(10) . . ?
O2A C8A C9A 123.5(12) . . ?
C7A C8A C9A 120.6(10) . . ?
O3A C12A C7A 115.6(10) . . ?
O3A C12A C11A 125.1(11) . . ?
C11A C12A C7A 119.2(10) . . ?
N301 C305 C304 121.4(14) . . ?
N301 C305 H305 119.3 . . ?
C304 C305 H305 119.3 . . ?
C12A C11A H11A 119.9 . . ?
C10A C11A C12A 120.2(11) . . ?
C10A C11A H11A 119.9 . . ?
C11A C10A H10A 119.5 . . ?
C11A C10A C9A 120.9(11) . . ?
C9A C10A H10A 119.5 . . ?
C8A C9A H9A 120.3 . . ?
C10A C9A C8A 119.3(11) . . ?
C10A C9A H9A 120.3 . . ?
O1A C13A C5A 112.5(13) . . ?
O1A C13A H13A 109.1 . . ?
O1A C13A H13B 109.1 . . ?
C5A C13A H13A 109.1 . . ?
C5A C13A H13B 109.1 . . ?
H13A C13A H13B 107.8 . . ?
N306 C314 H314 118.8 . . ?
C315 C314 N306 122.3(13) . . ?
C315 C314 H314 118.8 . . ?
O3A C15A H15A 109.5 . . ?
O3A C15A H15B 109.5 . . ?
O3A C15A H15C 109.5 . . ?
H15A C15A H15B 109.5 . . ?
H15A C15A H15C 109.5 . . ?
H15B C15A H15C 109.5 . . ?
C316 C315 H315 120.8 . . ?
C314 C315 C316 118.4(15) . . ?
C314 C315 H315 120.8 . . ?
O2A C14A H14A 109.5 . . ?
O2A C14A H14B 109.5 . . ?
O2A C14A H14C 109.5 . . ?
H14A C14A H14B 109.5 . . ?
H14A C14A H14C 109.5 . . ?
H14B C14A H14C 109.5 . . ?
N307 Zn42 N306 102.0(4) . . ?
N307 Zn42 I403 108.8(4) . . ?
N307 Zn42 I404 106.0(5) . . ?
N306 Zn42 I403 103.1(4) . . ?
N306 Zn42 I404 108.4(4) . . ?
I404 Zn42 I403 126.1(4) . . ?
N305 Zn33 N311 101.8(4) 4_565 . ?
N305 Zn33 I305 106.4(3) 4_565 . ?
N305 Zn33 I306 109.2(4) 4_565 . ?
N311 Zn33 I305 106.9(4) . . ?
N311 Zn33 I306 105.4(3) . . ?
I306 Zn33 I305 124.8(3) . . ?
N317 Zn45 I409 108.3(6) . . ?
N317 Zn45 I410 101.5(6) . . ?
N323 Zn45 N317 100.4(7) 4_656 . ?
N323 Zn45 I409 110.7(6) 4_656 . ?
N323 Zn45 I410 103.7(6) 4_656 . ?
I410 Zn45 I409 128.5(6) . . ?
N318 Zn36 I311 108.3(4) . . ?
N318 Zn36 I312 108.5(4) . . ?
N319 Zn36 N318 102.5(4) . . ?
N319 Zn36 I311 103.1(4) . . ?
N319 Zn36 I312 106.6(4) . . ?
I312 Zn36 I311 125.4(3) . . ?
N324 Zn41 N301 102.3(7) 1_566 . ?
N324 Zn41 I401 111.5(7) 1_566 . ?
N324 Zn41 I402 103.6(6) 1_566 . ?
N301 Zn41 I401 107.3(6) . . ?
N301 Zn41 I402 107.5(6) . . ?
I401 Zn41 I402 122.9(5) . . ?
N324 Zn51 I501 119.0(7) 1_566 . ?
N324 Zn51 I502 97.0(6) 1_566 . ?
N301 Zn51 N324 101.2(7) . 1_566 ?
N301 Zn51 I501 118.3(8) . . ?
N301 Zn51 I502 94.6(6) . . ?
I501 Zn51 I502 121.8(7) . . ?
N317 Zn55 N323 92.7(14) . 4_656 ?
N317 Zn55 I509 101.4(11) . . ?
N317 Zn55 I510 121.8(15) . . ?
N323 Zn55 I509 91.2(12) 4_656 . ?
N323 Zn55 I510 122.4(16) 4_656 . ?
I510 Zn55 I509 120.3(15) . . ?
C12B O3B C15B 118(2) . . ?
C12B C7B C8B 120.0 . . ?
C12B C7B C4B 120.1(14) . . ?
C8B C7B C4B 119.5(14) . . ?
O3B C12B C7B 115.1(19) . . ?
O3B C12B C11B 124.6(19) . . ?
C7B C12B C11B 120.0 . . ?
C12B C11B H11B 120.0 . . ?
C10B C11B C12B 120.0 . . ?
C10B C11B H11B 120.0 . . ?
C11B C10B H10B 120.0 . . ?
C9B C10B C11B 120.0 . . ?
C9B C10B H10B 120.0 . . ?
C10B C9B H9B 120.0 . . ?
C8B C9B C10B 120.0 . . ?
C8B C9B H9B 120.0 . . ?
C9B C8B C7B 120.0 . . ?
O2B C8B C7B 112(2) . . ?
O2B C8B C9B 127(2) . . ?
C8B O2B C14B 118(3) . . ?
O2B C14B H14D 109.5 . . ?
O2B C14B H14E 109.5 . . ?
O2B C14B H14F 109.5 . . ?
H14D C14B H14E 109.5 . . ?
H14D C14B H14F 109.5 . . ?
H14E C14B H14F 109.5 . . ?
N306 C414 H414 118.5 . . ?
N306 C414 C415 123(2) . . ?
C415 C414 H414 118.5 . . ?
C316 C415 H415 121.2 . . ?
C414 C415 C316 118(2) . . ?
C414 C415 H415 121.2 . . ?
N312 Zn44 N313 102.4(6) . . ?
N312 Zn44 I407 106.1(5) . . ?
N312 Zn44 I408 107.7(5) . . ?
N313 Zn44 I407 103.4(6) . . ?
N313 Zn44 I408 115.3(6) . . ?
I408 Zn44 I407 120.2(5) . . ?
N312 Zn54 I508 96.1(17) . . ?
N312 Zn54 I507 113.9(17) . . ?
N313 Zn54 N312 101.5(9) . . ?
N313 Zn54 I508 113.6(18) . . ?
N313 Zn54 I507 93.2(14) . . ?
I508 Zn54 I507 134.9(17) . . ?
C13B O1B H1B 109.5 . . ?
O1B C13B H13C 110.0 . . ?
O1B C13B H13D 110.0 . . ?
O1B C13B C5B 108(3) . . ?
H13C C13B H13D 108.4 . . ?
C5B C13B H13C 110.0 . . ?
C5B C13B H13D 110.0 . . ?
C2B C1B H1BA 120.0 . . ?
C2B C1B C6B 120.0 . . ?
C6B C1B H1BA 120.0 . . ?
C1B C2B H2B 120.0 . . ?
C3B C2B C1B 120.0 . . ?
C3B C2B H2B 120.0 . . ?
C2B C3B H3B 120.0 . . ?
C4B C3B C2B 120.0 . . ?
C4B C3B H3B 120.0 . . ?
C3B C4B C7B 118.4(15) . . ?
C3B C4B C5B 120.0 . . ?
C5B C4B C7B 121.1(15) . . ?
C4B C5B C13B 120.6(15) . . ?
C6B C5B C13B 119.4(15) . . ?
C6B C5B C4B 120.0 . . ?
C1B C6B H6B 120.0 . . ?
C5B C6B C1B 120.0 . . ?
C5B C6B H6B 120.0 . . ?
O3B C15B H15D 109.5 . . ?
O3B C15B H15E 109.5 . . ?
O3B C15B H15F 109.5 . . ?
H15D C15B H15E 109.5 . . ?
H15D C15B H15F 109.5 . . ?
H15E C15B H15F 109.5 . . ?
H80A C807 H80B 108.0 . . ?
C812 C807 H80A 109.4 . . ?
C812 C807 H80B 109.4 . . ?
C812 C807 C808 111.0(19) . . ?
C808 C807 H80A 109.4 . . ?
C808 C807 H80B 109.4 . . ?
C807 C812 H81A 108.9 . . ?
C807 C812 H81B 108.9 . . ?
C807 C812 C811 113.6(17) . . ?
H81A C812 H81B 107.7 . . ?
C811 C812 H81A 108.9 . . ?
C811 C812 H81B 108.9 . . ?
C812 C811 H81C 109.3 . . ?
C812 C811 H81D 109.3 . . ?
C812 C811 C810 111.4(16) . . ?
H81C C811 H81D 108.0 . . ?
C810 C811 H81C 109.3 . . ?
C810 C811 H81D 109.3 . . ?
C811 C810 H81E 109.5 . . ?
C811 C810 H81F 109.5 . . ?
H81E C810 H81F 108.0 . . ?
C809 C810 C811 110.9(17) . . ?
C809 C810 H81E 109.5 . . ?
C809 C810 H81F 109.5 . . ?
C810 C809 H80C 109.4 . . ?
C810 C809 H80D 109.4 . . ?
C810 C809 C808 111.3(17) . . ?
H80C C809 H80D 108.0 . . ?
C808 C809 H80C 109.4 . . ?
C808 C809 H80D 109.4 . . ?
C807 C808 C809 110.1(17) . . ?
C807 C808 H80E 109.6 . . ?
C807 C808 H80F 109.6 . . ?
C809 C808 H80E 109.6 . . ?
C809 C808 H80F 109.6 . . ?
H80E C808 H80F 108.1 . . ?
H80G C804 H80H 108.2 . . ?
C803 C804 H80G 109.7 . . ?
C803 C804 H80H 109.7 . . ?
C805 C804 H80G 109.7 . . ?
C805 C804 H80H 109.7 . . ?
C805 C804 C803 110(2) . . ?
C804 C803 H80I 109.4 . . ?
C804 C803 H80J 109.4 . . ?
H80I C803 H80J 108.0 . . ?
C802 C803 C804 111.2(18) . . ?
C802 C803 H80I 109.4 . . ?
C802 C803 H80J 109.4 . . ?
C803 C802 H80K 109.5 . . ?
C803 C802 H80L 109.5 . . ?
H80K C802 H80L 108.1 . . ?
C801 C802 C803 110.8(18) . . ?
C801 C802 H80K 109.5 . . ?
C801 C802 H80L 109.5 . . ?
C802 C801 H80M 109.5 . . ?
C802 C801 H80N 109.5 . . ?
H80M C801 H80N 108.1 . . ?
C806 C801 C802 110.6(18) . . ?
C806 C801 H80M 109.5 . . ?
C806 C801 H80N 109.5 . . ?
C801 C806 H80O 109.3 . . ?
C801 C806 H80P 109.3 . . ?
C801 C806 C805 111.7(18) . . ?
H80O C806 H80P 107.9 . . ?
C805 C806 H80O 109.3 . . ?
C805 C806 H80P 109.3 . . ?
C804 C805 H80Q 109.3 . . ?
C804 C805 H80R 109.3 . . ?
C806 C805 C804 111.4(18) . . ?
C806 C805 H80Q 109.3 . . ?
C806 C805 H80R 109.3 . . ?
H80Q C805 H80R 108.0 . . ?

loop_
_geom_bond_atom_site_label_1
_geom_bond_atom_site_label_2
_geom_bond_distance
_geom_bond_site_symmetry_2
_geom_bond_publ_flag
I411 Zn46 2.544(9) . ?
I406 Zn43 2.547(10) . ?
I405 Zn43 2.534(9) . ?
I310 Zn35 2.506(8) . ?
I301 Zn31 2.544(11) . ?
I303 Zn32 2.519(7) . ?
I308 Zn34 2.534(3) . ?
I307 Zn34 2.529(3) . ?
I412 Zn46 2.532(7) . ?
I309 Zn35 2.551(8) . ?
I304 Zn32 2.511(8) . ?
I302 Zn31 2.545(11) . ?
Zn43 N305 2.148(13) 4_565 ?
Zn43 N311 2.093(10) . ?
Zn32 N307 2.102(9) . ?
Zn32 N306 2.048(10) . ?
Zn46 N318 2.054(11) . ?
Zn46 N319 2.089(12) . ?
Zn35 N317 2.088(11) . ?
Zn35 N323 2.106(13) 4_656 ?
Zn34 N312 2.107(8) . ?
Zn34 N313 2.047(10) . ?
Zn31 N324 2.12(2) 1_566 ?
Zn31 N301 2.074(14) . ?
N309 C325 1.325(10) . ?
N309 C324 1.333(10) . ?
N308 C324 1.340(11) . ?
N308 C326 1.321(10) . ?
N304 C307 1.332(11) . ?
N304 C308 1.353(12) . ?
N316 C343 1.338(12) . ?
N316 C344 1.349(11) . ?
N310 C325 1.330(10) . ?
N310 C326 1.346(10) . ?
N305 C312 1.331(12) . ?
N305 C311 1.334(15) . ?
N305 Zn33 2.040(11) 4_666 ?
N314 C344 1.317(13) . ?
N314 C342 1.350(12) . ?
N311 C329 1.337(11) . ?
N311 C330 1.343(12) . ?
N311 Zn33 2.061(9) . ?
N312 C336 1.315(12) . ?
N312 C332 1.322(13) . ?
N312 Zn44 2.054(11) . ?
N312 Zn54 2.084(19) . ?
N322 C361 1.352(11) . ?
N322 C362 1.332(12) . ?
N315 C343 1.317(13) . ?
N315 C342 1.334(12) . ?
N320 C361 1.301(11) . ?
N320 C360 1.329(12) . ?
N318 C350 1.332(15) . ?
N318 C354 1.314(14) . ?
N318 Zn36 2.068(10) . ?
N321 C360 1.327(11) . ?
N321 C362 1.327(11) . ?
N313 C337 1.334(15) . ?
N313 C341 1.301(15) . ?
N313 Zn44 2.064(14) . ?
N313 Zn54 2.06(2) . ?
N317 C348 1.302(14) . ?
N317 C347 1.313(18) . ?
N317 Zn45 2.047(13) . ?
N317 Zn55 2.079(19) . ?
N303 C307 1.308(13) . ?
N303 C306 1.347(13) . ?
N323 C368 1.353(13) . ?
N323 C372 1.311(14) . ?
N323 Zn45 2.019(18) 4 ?
N323 Zn55 2.24(5) 4 ?
N307 C319 1.337(13) . ?
N307 C323 1.338(14) . ?
N307 Zn42 2.065(10) . ?
N302 C308 1.314(14) . ?
N302 C306 1.330(13) . ?
N319 C359 1.364(13) . ?
N319 C355 1.334(13) . ?
N319 Zn36 2.047(10) . ?
N306 C318 1.294(15) . ?
N306 C314 1.358(18) . ?
N306 Zn42 2.079(10) . ?
N306 C414 1.36(2) . ?
N324 C365 1.305(15) . ?
N324 C366 1.316(15) . ?
N324 Zn41 2.048(18) 1_544 ?
N324 Zn51 2.109(18) 1_544 ?
C325 C327 1.491(10) . ?
C343 C345 1.502(13) . ?
C344 C352 1.495(13) . ?
C352 C353 1.336(16) . ?
C352 C351 1.367(14) . ?
C307 C309 1.500(12) . ?
C334 C326 1.503(11) . ?
C334 C335 1.389(12) . ?
C334 C333 1.364(12) . ?
C321 C324 1.483(10) . ?
C321 C320 1.365(13) . ?
C321 C322 1.384(12) . ?
C308 C316 1.468(13) . ?
C309 C313 1.365(14) . ?
C309 C310 1.363(13) . ?
C327 C331 1.380(12) . ?
C327 C328 1.362(12) . ?
C320 H320 0.9500 . ?
C320 C319 1.373(12) . ?
C316 C317 1.321(16) . ?
C316 C315 1.429(16) . ?
C316 C415 1.43(2) . ?
C312 H312 0.9500 . ?
C312 C313 1.380(13) . ?
N301 C301 1.339(18) . ?
N301 C305 1.329(18) . ?
N301 Zn41 2.076(13) . ?
N301 Zn51 2.049(16) . ?
C345 C349 1.363(15) . ?
C345 C346 1.361(16) . ?
C313 H313 0.9500 . ?
C361 C363 1.503(12) . ?
C336 H336 0.9500 . ?
C336 C335 1.380(13) . ?
C363 C364 1.374(13) . ?
C363 C367 1.355(14) . ?
C331 H331 0.9500 . ?
C331 C330 1.372(13) . ?
C319 H319 0.9500 . ?
C348 H348 0.9500 . ?
C348 C349 1.417(14) . ?
C357 C360 1.487(13) . ?
C357 C358 1.380(14) . ?
C357 C356 1.383(13) . ?
C339 C342 1.491(15) . ?
C339 C340 1.380(15) . ?
C339 C338 1.352(14) . ?
C335 H335 0.9500 . ?
O3A C12A 1.368(16) . ?
O3A C15A 1.440(14) . ?
C369 H369 0.9500 . ?
C369 C370 1.368(13) . ?
C369 C368 1.357(13) . ?
C370 C362 1.490(11) . ?
C370 C371 1.381(13) . ?
O2A C8A 1.368(16) . ?
O2A C14A 1.417(19) . ?
C328 H328 0.9500 . ?
C328 C329 1.365(12) . ?
C350 H350 0.9500 . ?
C350 C351 1.389(15) . ?
C329 H329 0.9500 . ?
C353 H353 0.9500 . ?
C353 C354 1.400(15) . ?
C349 H349 0.9500 . ?
C351 H351 0.9500 . ?
C322 H322 0.9500 . ?
C322 C323 1.392(12) . ?
O1A H1A 0.8400 . ?
O1A C13A 1.425(16) . ?
C358 H358 0.9500 . ?
C358 C359 1.362(14) . ?
C359 H359 0.9500 . ?
C333 H333 0.9500 . ?
C333 C332 1.359(14) . ?
C310 H310 0.9500 . ?
C310 C311 1.387(15) . ?
C332 H332 0.9500 . ?
C356 H356 0.9500 . ?
C356 C355 1.390(14) . ?
C306 C303 1.490(16) . ?
C330 H330 0.9500 . ?
C368 H368 0.9500 . ?
C355 H355 0.9500 . ?
C303 C302 1.355(17) . ?
C303 C304 1.386(17) . ?
C340 H340 0.9500 . ?
C340 C341 1.403(18) . ?
C354 H354 0.9500 . ?
C323 H323 0.9500 . ?
C365 H365 0.9500 . ?
C365 C364 1.408(15) . ?
C317 H317 0.9500 . ?
C317 C318 1.403(15) . ?
C364 H364 0.9500 . ?
C338 H338 0.9500 . ?
C338 C337 1.358(17) . ?
C337 H337 0.9500 . ?
C311 H311 0.9500 . ?
C367 H367 0.9500 . ?
C367 C366 1.386(15) . ?
C341 H341 0.9500 . ?
C366 H366 0.9500 . ?
C372 H372 0.9500 . ?
C372 C371 1.380(14) . ?
C371 H371 0.9500 . ?
C318 H318 0.9500 . ?
C4A C3A 1.398(12) . ?
C4A C5A 1.394(12) . ?
C4A C7A 1.514(13) . ?
C3A H3A 0.9500 . ?
C3A C2A 1.387(12) . ?
C347 H347 0.9500 . ?
C347 C346 1.423(17) . ?
C302 H302 0.9500 . ?
C302 C301 1.375(19) . ?
C301 H301 0.9500 . ?
C5A C6A 1.395(12) . ?
C5A C13A 1.523(16) . ?
C304 H304 0.9500 . ?
C304 C305 1.38(2) . ?
C346 H346 0.9500 . ?
C2A H2A 0.9500 . ?
C2A C1A 1.380(13) . ?
C7A C8A 1.393(13) . ?
C7A C12A 1.409(13) . ?
C1A H1AA 0.9500 . ?
C1A C6A 1.373(13) . ?
C6A H6A 0.9500 . ?
C8A C9A 1.396(13) . ?
C12A C11A 1.399(13) . ?
C305 H305 0.9500 . ?
C11A H11A 0.9500 . ?
C11A C10A 1.383(14) . ?
C10A H10A 0.9500 . ?
C10A C9A 1.387(14) . ?
C9A H9A 0.9500 . ?
C13A H13A 0.9900 . ?
C13A H13B 0.9900 . ?
C314 H314 0.9500 . ?
C314 C315 1.36(2) . ?
C15A H15A 0.9800 . ?
C15A H15B 0.9800 . ?
C15A H15C 0.9800 . ?
C315 H315 0.9500 . ?
C14A H14A 0.9800 . ?
C14A H14B 0.9800 . ?
C14A H14C 0.9800 . ?
I403 Zn42 2.556(9) . ?
Zn42 I404 2.538(8) . ?
I305 Zn33 2.554(6) . ?
Zn33 I306 2.487(7) . ?
I409 Zn45 2.555(11) . ?
Zn45 I410 2.527(11) . ?
I311 Zn36 2.533(7) . ?
Zn36 I312 2.519(8) . ?
I401 Zn41 2.536(11) . ?
Zn41 I402 2.548(12) . ?
I501 Zn51 2.530(12) . ?
I502 Zn51 2.535(14) . ?
I509 Zn55 2.557(17) . ?
I510 Zn55 2.519(17) . ?
O3B C12B 1.386(17) . ?
O3B C15B 1.43(2) . ?
C7B C12B 1.3900 . ?
C7B C8B 1.3900 . ?
C7B C4B 1.491(19) . ?
C12B C11B 1.3900 . ?
C11B H11B 0.9500 . ?
C11B C10B 1.3900 . ?
C10B H10B 0.9500 . ?
C10B C9B 1.3900 . ?
C9B H9B 0.9500 . ?
C9B C8B 1.3900 . ?
C8B O2B 1.384(19) . ?
O2B C14B 1.43(2) . ?
C14B H14D 0.9801 . ?
C14B H14E 0.9800 . ?
C14B H14F 0.9799 . ?
C414 H414 0.9500 . ?
C414 C415 1.36(2) . ?
C415 H415 0.9500 . ?
Zn44 I407 2.526(12) . ?
Zn44 I408 2.517(12) . ?
I508 Zn54 2.534(18) . ?
I507 Zn54 2.537(18) . ?
O1B H1B 0.8400 . ?
O1B C13B 1.42(2) . ?
C13B H13C 0.9900 . ?
C13B H13D 0.9900 . ?
C13B C5B 1.51(2) . ?
C1B H1BA 0.9500 . ?
C1B C2B 1.3900 . ?
C1B C6B 1.3900 . ?
C2B H2B 0.9500 . ?
C2B C3B 1.3900 . ?
C3B H3B 0.9500 . ?
C3B C4B 1.3900 . ?
C4B C5B 1.3900 . ?
C5B C6B 1.3900 . ?
C6B H6B 0.9500 . ?
C15B H15D 0.9800 . ?
C15B H15E 0.9800 . ?
C15B H15F 0.9800 . ?
C807 H80A 0.9900 . ?
C807 H80B 0.9900 . ?
C807 C812 1.524(13) . ?
C807 C808 1.525(13) . ?
C812 H81A 0.9900 . ?
C812 H81B 0.9900 . ?
C812 C811 1.529(13) . ?
C811 H81C 0.9900 . ?
C811 H81D 0.9900 . ?
C811 C810 1.533(13) . ?
C810 H81E 0.9900 . ?
C810 H81F 0.9900 . ?
C810 C809 1.532(13) . ?
C809 H80C 0.9900 . ?
C809 H80D 0.9900 . ?
C809 C808 1.532(13) . ?
C808 H80E 0.9900 . ?
C808 H80F 0.9900 . ?
C804 H80G 0.9900 . ?
C804 H80H 0.9900 . ?
C804 C803 1.533(13) . ?
C804 C805 1.532(13) . ?
C803 H80I 0.9900 . ?
C803 H80J 0.9900 . ?
C803 C802 1.533(13) . ?
C802 H80K 0.9900 . ?
C802 H80L 0.9900 . ?
C802 C801 1.531(13) . ?
C801 H80M 0.9900 . ?
C801 H80N 0.9900 . ?
C801 C806 1.530(13) . ?
C806 H80O 0.9900 . ?
C806 H80P 0.9900 . ?
C806 C805 1.531(13) . ?
C805 H80Q 0.9900 . ?
C805 H80R 0.9900 . ?

loop_
_geom_torsion_atom_site_label_1
_geom_torsion_atom_site_label_2
_geom_torsion_atom_site_label_3
_geom_torsion_atom_site_label_4
_geom_torsion
_geom_torsion_site_symmetry_1
_geom_torsion_site_symmetry_2
_geom_torsion_site_symmetry_3
_geom_torsion_site_symmetry_4
_geom_torsion_publ_flag
Zn43 N305 C312 C313 -171.6(7) 4_666 . . . ?
Zn43 N305 C311 C310 171.4(10) 4_666 . . . ?
Zn43 N311 C329 C328 -170.5(11) . . . . ?
Zn43 N311 C330 C331 172.3(10) . . . . ?
Zn32 N307 C319 C320 172.7(9) . . . . ?
Zn32 N307 C323 C322 -176.7(10) . . . . ?
Zn32 N306 C318 C317 -178.4(10) . . . . ?
Zn32 N306 C314 C315 -178.5(17) . . . . ?
Zn46 N318 C350 C351 172.1(8) . . . . ?
Zn46 N318 C354 C353 -172.1(9) . . . . ?
Zn46 N319 C359 C358 172.6(10) . . . . ?
Zn46 N319 C355 C356 -175.1(12) . . . . ?
Zn35 N317 C348 C349 -171.4(8) . . . . ?
Zn35 N317 C347 C346 172.6(13) . . . . ?
Zn35 N323 C368 C369 -167.9(10) 4 . . . ?
Zn35 N323 C372 C371 169.3(14) 4 . . . ?
Zn34 N312 C336 C335 179.0(8) . . . . ?
Zn34 N312 C332 C333 179.5(10) . . . . ?
Zn34 N313 C337 C338 177.6(10) . . . . ?
Zn34 N313 C341 C340 -178.4(11) . . . . ?
Zn31 N324 C365 C364 -179.4(10) 1_544 . . . ?
Zn31 N324 C366 C367 179.0(12) 1_544 . . . ?
Zn31 N301 C301 C302 168.0(14) . . . . ?
Zn31 N301 C305 C304 -172.0(16) . . . . ?
N309 C325 C327 C331 -177.8(9) . . . . ?
N309 C325 C327 C328 1.4(14) . . . . ?
N304 C307 C309 C313 -7.8(12) . . . . ?
N304 C307 C309 C310 168.6(9) . . . . ?
N304 C308 C316 C317 -17.8(15) . . . . ?
N304 C308 C316 C315 149.4(13) . . . . ?
N304 C308 C316 C415 -153(2) . . . . ?
N316 C343 C345 C349 -1.8(12) . . . . ?
N316 C343 C345 C346 177.9(11) . . . . ?
N316 C344 C352 C353 1.9(13) . . . . ?
N316 C344 C352 C351 -175.0(8) . . . . ?
N310 C325 C327 C331 -1.3(14) . . . . ?
N310 C325 C327 C328 177.8(10) . . . . ?
N305 C312 C313 C309 -1.1(14) . . . . ?
N314 C344 C352 C353 -174.5(9) . . . . ?
N314 C344 C352 C351 8.6(12) . . . . ?
N312 C336 C335 C334 1.6(17) . . . . ?
N322 C361 C363 C364 -169.8(11) . . . . ?
N322 C361 C363 C367 7.6(16) . . . . ?
N315 C343 C345 C349 175.1(8) . . . . ?
N315 C343 C345 C346 -5.2(14) . . . . ?
N320 C361 C363 C364 9.5(17) . . . . ?
N320 C361 C363 C367 -173.2(12) . . . . ?
N318 C350 C351 C352 -0.3(16) . . . . ?
N317 C348 C349 C345 0.9(15) . . . . ?
N317 C347 C346 C345 -3(3) . . . . ?
N303 C307 C309 C313 171.4(8) . . . . ?
N303 C307 C309 C310 -12.2(13) . . . . ?
N303 C306 C303 C302 18.3(19) . . . . ?
N303 C306 C303 C304 -165.9(13) . . . . ?
N323 C372 C371 C370 0(3) . . . . ?
N302 C308 C316 C317 165.7(11) . . . . ?
N302 C308 C316 C315 -27.1(17) . . . . ?
N302 C308 C316 C415 31(2) . . . . ?
N302 C306 C303 C302 -161.6(13) . . . . ?
N302 C306 C303 C304 14.3(19) . . . . ?
N306 C314 C315 C316 -6(3) . . . . ?
N306 C414 C415 C316 -2(5) . . . . ?
N324 C365 C364 C363 -1(2) . . . . ?
C325 N309 C324 N308 -4.3(14) . . . . ?
C325 N309 C324 C321 176.8(8) . . . . ?
C325 N310 C326 N308 -4.7(14) . . . . ?
C325 N310 C326 C334 172.2(8) . . . . ?
C325 C327 C331 C330 179.7(10) . . . . ?
C325 C327 C328 C329 -177.7(11) . . . . ?
C343 N316 C344 N314 -0.6(11) . . . . ?
C343 N316 C344 C352 -176.7(7) . . . . ?
C343 N315 C342 N314 2.9(12) . . . . ?
C343 N315 C342 C339 179.9(7) . . . . ?
C343 C345 C349 C348 175.7(8) . . . . ?
C343 C345 C346 C347 -174.6(12) . . . . ?
C344 N316 C343 N315 -1.0(12) . . . . ?
C344 N316 C343 C345 175.5(7) . . . . ?
C344 N314 C342 N315 -4.3(12) . . . . ?
C344 N314 C342 C339 178.8(7) . . . . ?
C344 C352 C353 C354 177.6(10) . . . . ?
C344 C352 C351 C350 -177.8(9) . . . . ?
C352 C353 C354 N318 0.7(19) . . . . ?
C307 N304 C308 N302 1.3(14) . . . . ?
C307 N304 C308 C316 -174.9(8) . . . . ?
C307 N303 C306 N302 0.0(16) . . . . ?
C307 N303 C306 C303 -179.9(10) . . . . ?
C307 C309 C313 C312 175.5(8) . . . . ?
C307 C309 C310 C311 -175.7(11) . . . . ?
C334 C333 C332 N312 1(2) . . . . ?
C321 C320 C319 N307 4.3(17) . . . . ?
C321 C322 C323 N307 3(2) . . . . ?
C308 N304 C307 N303 -3.7(13) . . . . ?
C308 N304 C307 C309 175.4(8) . . . . ?
C308 N302 C306 N303 -2.0(17) . . . . ?
C308 N302 C306 C303 177.8(10) . . . . ?
C308 C316 C317 C318 177.8(11) . . . . ?
C308 C316 C315 C314 -175.2(17) . . . . ?
C308 C316 C415 C414 -177(3) . . . . ?
C309 C310 C311 N305 2(2) . . . . ?
C324 N309 C325 N310 3.2(14) . . . . ?
C324 N309 C325 C327 179.3(8) . . . . ?
C324 N308 C326 N310 3.7(15) . . . . ?
C324 N308 C326 C334 -173.2(8) . . . . ?
C324 C321 C320 C319 176.1(10) . . . . ?
C324 C321 C322 C323 -179.8(11) . . . . ?
C326 N308 C324 N309 1.2(14) . . . . ?
C326 N308 C324 C321 180.0(9) . . . . ?
C326 N310 C325 N309 1.0(13) . . . . ?
C326 N310 C325 C327 -175.1(8) . . . . ?
C326 C334 C335 C336 -177.3(10) . . . . ?
C326 C334 C333 C332 175.9(11) . . . . ?
C327 C331 C330 N311 -1.8(19) . . . . ?
C327 C328 C329 N311 -2(2) . . . . ?
C320 C321 C324 N309 6.9(14) . . . . ?
C320 C321 C324 N308 -172.0(9) . . . . ?
C320 C321 C322 C323 -0.8(18) . . . . ?
C316 C317 C318 N306 0(2) . . . . ?
C312 N305 C311 C310 -3.5(18) . . . . ?
C313 C309 C310 C311 0.7(16) . . . . ?
C361 N322 C362 N321 3.4(16) . . . . ?
C361 N322 C362 C370 -173.2(9) . . . . ?
C361 N320 C360 N321 2.9(17) . . . . ?
C361 N320 C360 C357 -176.5(10) . . . . ?
C361 C363 C364 C365 177.3(11) . . . . ?
C361 C363 C367 C366 -177.3(12) . . . . ?
C336 N312 C332 C333 0.1(19) . . . . ?
C363 C367 C366 N324 1(2) . . . . ?
C331 C327 C328 C329 1.4(18) . . . . ?
C319 N307 C323 C322 -1.7(19) . . . . ?
C348 N317 C347 C346 0(2) . . . . ?
C357 C358 C359 N319 3(2) . . . . ?
C357 C356 C355 N319 2(2) . . . . ?
C360 N320 C361 N322 3.8(16) . . . . ?
C360 N320 C361 C363 -175.3(10) . . . . ?
C360 N321 C362 N322 2.3(16) . . . . ?
C360 N321 C362 C370 178.8(9) . . . . ?
C360 C357 C358 C359 179.8(12) . . . . ?
C360 C357 C356 C355 177.8(12) . . . . ?
C339 C340 C341 N313 1(2) . . . . ?
C339 C338 C337 N313 0(2) . . . . ?
C335 C334 C326 N308 -170.9(9) . . . . ?
C335 C334 C326 N310 11.9(14) . . . . ?
C335 C334 C333 C332 -1.3(17) . . . . ?
O3A C12A C11A C10A -179.9(15) . . . . ?
C369 C370 C362 N322 -178.7(11) . . . . ?
C369 C370 C362 N321 4.5(16) . . . . ?
C369 C370 C371 C372 -1(2) . . . . ?
C370 C369 C368 N323 -2(2) . . . . ?
O2A C8A C9A C10A -177.8(15) . . . . ?
C328 C327 C331 C330 0.5(17) . . . . ?
C350 N318 C354 C353 4.2(17) . . . . ?
C342 N314 C344 N316 3.0(12) . . . . ?
C342 N314 C344 C352 179.1(7) . . . . ?
C342 N315 C343 N316 0.0(12) . . . . ?
C342 N315 C343 C345 -176.6(7) . . . . ?
C342 C339 C340 C341 -179.2(11) . . . . ?
C342 C339 C338 C337 178.5(11) . . . . ?
C329 N311 C330 C331 1.1(18) . . . . ?
C353 C352 C351 C350 5.3(15) . . . . ?
C349 C345 C346 C347 5(2) . . . . ?
C351 C352 C353 C354 -5.6(17) . . . . ?
C362 N322 C361 N320 -6.7(16) . . . . ?
C362 N322 C361 C363 172.5(9) . . . . ?
C362 N321 C360 N320 -5.7(16) . . . . ?
C362 N321 C360 C357 173.6(10) . . . . ?
C362 C370 C371 C372 179.9(13) . . . . ?
C322 C321 C324 N309 -174.2(10) . . . . ?
C322 C321 C324 N308 7.0(15) . . . . ?
C322 C321 C320 C319 -2.8(16) . . . . ?
C358 C357 C360 N320 -178.2(11) . . . . ?
C358 C357 C360 N321 2.4(17) . . . . ?
C358 C357 C356 C355 -2(2) . . . . ?
C359 N319 C355 C356 1(2) . . . . ?
C333 C334 C326 N308 12.0(15) . . . . ?
C333 C334 C326 N310 -165.2(10) . . . . ?
C333 C334 C335 C336 -0.1(16) . . . . ?
C310 C309 C313 C312 -0.9(14) . . . . ?
C332 N312 C336 C335 -1.7(18) . . . . ?
C356 C357 C360 N320 1.9(18) . . . . ?
C356 C357 C360 N321 -177.5(12) . . . . ?
C356 C357 C358 C359 0(2) . . . . ?
C306 N303 C307 N304 3.1(14) . . . . ?
C306 N303 C307 C309 -175.9(9) . . . . ?
C306 N302 C308 N304 1.3(16) . . . . ?
C306 N302 C308 C316 177.5(10) . . . . ?
C306 C303 C302 C301 176.4(14) . . . . ?
C306 C303 C304 C305 -179.5(16) . . . . ?
C330 N311 C329 C328 0.9(19) . . . . ?
C368 N323 C372 C371 -1(2) . . . . ?
C368 C369 C370 C362 -178.9(11) . . . . ?
C368 C369 C370 C371 2.0(19) . . . . ?
C355 N319 C359 C358 -3(2) . . . . ?
C303 C302 C301 N301 4(3) . . . . ?
C303 C304 C305 N301 2(3) . . . . ?
C340 C339 C342 N314 17.5(14) . . . . ?
C340 C339 C342 N315 -159.8(10) . . . . ?
C340 C339 C338 C337 1.1(19) . . . . ?
C354 N318 C350 C351 -4.4(16) . . . . ?
C323 N307 C319 C320 -2.0(17) . . . . ?
C365 N324 C366 C367 -3(2) . . . . ?
C317 C316 C315 C314 -7(3) . . . . ?
C317 C316 C415 C414 41(4) . . . . ?
C364 C363 C367 C366 0(2) . . . . ?
C338 C339 C342 N314 -159.9(10) . . . . ?
C338 C339 C342 N315 22.8(14) . . . . ?
C338 C339 C340 C341 -1.7(18) . . . . ?
C337 N313 C341 C340 0(2) . . . . ?
C311 N305 C312 C313 3.3(14) . . . . ?
C367 C363 C364 C365 -0.2(19) . . . . ?
C341 N313 C337 C338 -1.1(19) . . . . ?
C366 N324 C365 C364 3(2) . . . . ?
C372 N323 C368 C369 2(2) . . . . ?
C371 C370 C362 N322 0.4(16) . . . . ?
C371 C370 C362 N321 -176.4(12) . . . . ?
C318 N306 C314 C315 16(3) . . . . ?
C318 N306 C414 C415 -39(4) . . . . ?
C4A C3A C2A C1A 3(2) . . . . ?
C4A C5A C6A C1A -1(2) . . . . ?
C4A C5A C13A O1A 161.4(14) . . . . ?
C4A C7A C8A O2A -3(2) . . . . ?
C4A C7A C8A C9A 177.9(14) . . . . ?
C4A C7A C12A O3A 2(2) . . . . ?
C4A C7A C12A C11A -179.0(14) . . . . ?
C3A C4A C5A C6A 2(2) . . . . ?
C3A C4A C5A C13A 179.9(15) . . . . ?
C3A C4A C7A C8A -107.7(16) . . . . ?
C3A C4A C7A C12A 70.5(19) . . . . ?
C3A C2A C1A C6A -2(2) . . . . ?
C347 N317 C348 C349 1.0(16) . . . . ?
C302 C303 C304 C305 -4(3) . . . . ?
C301 N301 C305 C304 2(3) . . . . ?
C5A C4A C3A C2A -3(2) . . . . ?
C5A C4A C7A C8A 73(2) . . . . ?
C5A C4A C7A C12A -108.4(17) . . . . ?
C304 C303 C302 C301 0(2) . . . . ?
C346 C345 C349 C348 -4.0(16) . . . . ?
C2A C1A C6A C5A 1(2) . . . . ?
C7A C4A C3A C2A 178.3(12) . . . . ?
C7A C4A C5A C6A -179.0(13) . . . . ?
C7A C4A C5A C13A -1(2) . . . . ?
C7A C8A C9A C10A 1(2) . . . . ?
C7A C12A C11A C10A 1(2) . . . . ?
C6A C5A C13A O1A -21(2) . . . . ?
C8A C7A C12A O3A 179.7(14) . . . . ?
C8A C7A C12A C11A -1(2) . . . . ?
C12A C7A C8A O2A 179.0(14) . . . . ?
C12A C7A C8A C9A 0(2) . . . . ?
C12A C11A C10A C9A 0(3) . . . . ?
C305 N301 C301 C302 -5(3) . . . . ?
C11A C10A C9A C8A -2(3) . . . . ?
C13A C5A C6A C1A -179.0(16) . . . . ?
C314 N306 C318 C317 -13(2) . . . . ?
C15A O3A C12A C7A 171.4(14) . . . . ?
C15A O3A C12A C11A -8(2) . . . . ?
C315 C316 C317 C318 10(2) . . . . ?
C14A O2A C8A C7A 178.7(19) . . . . ?
C14A O2A C8A C9A -2(3) . . . . ?
Zn42 N307 C319 C320 173.0(9) . . . . ?
Zn42 N307 C323 C322 -176.9(10) . . . . ?
Zn42 N306 C318 C317 -177.9(10) . . . . ?
Zn42 N306 C414 C415 179(3) . . . . ?
Zn33 N305 C312 C313 -170.1(7) 4_666 . . . ?
Zn33 N305 C311 C310 170.3(10) 4_666 . . . ?
Zn33 N311 C329 C328 -175.5(10) . . . . ?
Zn33 N311 C330 C331 177.5(10) . . . . ?
Zn45 N317 C348 C349 -167.7(9) . . . . ?
Zn45 N317 C347 C346 171.0(15) . . . . ?
Zn45 N323 C368 C369 -178.6(10) 4 . . . ?
Zn45 N323 C372 C371 179.6(14) 4 . . . ?
Zn36 N318 C350 C351 170.9(8) . . . . ?
Zn36 N318 C354 C353 -171.2(10) . . . . ?
Zn36 N319 C359 C358 169.0(10) . . . . ?
Zn36 N319 C355 C356 -171.9(12) . . . . ?
Zn41 N324 C365 C364 -179.9(10) 1_544 . . . ?
Zn41 N324 C366 C367 179.8(11) 1_544 . . . ?
Zn41 N301 C301 C302 173.9(14) . . . . ?
Zn41 N301 C305 C304 -177.2(15) . . . . ?
Zn51 N324 C365 C364 175.7(12) 1_544 . . . ?
Zn51 N324 C366 C367 -173.2(12) 1_544 . . . ?
Zn51 N301 C301 C302 -176.8(15) . . . . ?
Zn51 N301 C305 C304 171.0(15) . . . . ?
Zn55 N317 C348 C349 -171.0(16) . . . . ?
Zn55 N317 C347 C346 169(2) . . . . ?
Zn55 N323 C368 C369 -150.6(13) 4 . . . ?
Zn55 N323 C372 C371 158.2(16) 4 . . . ?
O3B C12B C11B C10B -174(3) . . . . ?
C7B C12B C11B C10B 0.0 . . . . ?
C7B C8B O2B C14B -156(9) . . . . ?
C7B C4B C5B C13B -9(3) . . . . ?
C7B C4B C5B C6B 172(3) . . . . ?
C12B C7B C8B C9B 0.0 . . . . ?
C12B C7B C8B O2B 176(2) . . . . ?
C12B C7B C4B C3B 90(2) . . . . ?
C12B C7B C4B C5B -82(3) . . . . ?
C12B C11B C10B C9B 0.0 . . . . ?
C11B C10B C9B C8B 0.0 . . . . ?
C10B C9B C8B C7B 0.0 . . . . ?
C10B C9B C8B O2B -175(3) . . . . ?
C9B C8B O2B C14B 19(9) . . . . ?
C8B C7B C12B O3B 174(3) . . . . ?
C8B C7B C12B C11B 0.0 . . . . ?
C8B C7B C4B C3B -84(3) . . . . ?
C8B C7B C4B C5B 105(2) . . . . ?
C414 N306 C318 C317 40(2) . . . . ?
C415 C316 C317 C318 -40.5(19) . . . . ?
Zn44 N312 C336 C335 178.1(9) . . . . ?
Zn44 N312 C332 C333 -179.6(10) . . . . ?
Zn44 N313 C337 C338 175.5(10) . . . . ?
Zn44 N313 C341 C340 -176.6(12) . . . . ?
Zn54 N312 C336 C335 179.8(11) . . . . ?
Zn54 N312 C332 C333 178.8(12) . . . . ?
Zn54 N313 C337 C338 -178.7(14) . . . . ?
Zn54 N313 C341 C340 177.9(15) . . . . ?
O1B C13B C5B C4B -71(4) . . . . ?
O1B C13B C5B C6B 108(4) . . . . ?
C13B C5B C6B C1B -179(2) . . . . ?
C1B C2B C3B C4B 0.0 . . . . ?
C2B C1B C6B C5B 0.0 . . . . ?
C2B C3B C4B C7B -172(3) . . . . ?
C2B C3B C4B C5B 0.0 . . . . ?
C3B C4B C5B C13B 179(2) . . . . ?
C3B C4B C5B C6B 0.0 . . . . ?
C4B C7B C12B O3B 1(3) . . . . ?
C4B C7B C12B C11B -173(3) . . . . ?
C4B C7B C8B C9B 173(3) . . . . ?
C4B C7B C8B O2B -11(3) . . . . ?
C4B C5B C6B C1B 0.0 . . . . ?
C6B C1B C2B C3B 0.0 . . . . ?
C15B O3B C12B C7B 172(6) . . . . ?
C15B O3B C12B C11B -14(7) . . . . ?
C807 C812 C811 C810 52(4) . . . . ?
C812 C807 C808 C809 56(4) . . . . ?
C812 C811 C810 C809 -53(4) . . . . ?
C811 C810 C809 C808 57(4) . . . . ?
C810 C809 C808 C807 -59(4) . . . . ?
C808 C807 C812 C811 -53(4) . . . . ?
C804 C803 C802 C801 58(4) . . . . ?
C803 C804 C805 C806 56(4) . . . . ?
C803 C802 C801 C806 -56(4) . . . . ?
C802 C801 C806 C805 55(4) . . . . ?
C801 C806 C805 C804 -56(4) . . . . ?
C805 C804 C803 C802 -57(4) . . . . ?

loop_
_exptl_oxdiff_crystal_face_indexfrac_h
_exptl_oxdiff_crystal_face_indexfrac_k
_exptl_oxdiff_crystal_face_indexfrac_l
_exptl_oxdiff_crystal_face_x
_exptl_oxdiff_crystal_face_y
_exptl_oxdiff_crystal_face_z
0.0003 0.0001 -1.0002 0.0029 0.0271 -0.0370
0.9981 -1.9992 -1.0013 -0.0309 0.1903 0.0925
-0.9985 1.9990 2.0015 0.0281 -0.2174 -0.0555
0.9978 -1.9993 -0.0010 -0.0338 0.1632 0.1295
0.9985 -1.9990 -2.0015 -0.0281 0.2174 0.0555
-1.0004 0.0004 0.0001 0.0494 0.0011 -0.0079
1.0004 -0.0004 -0.0001 -0.0494 -0.0011 0.0079
-1.0001 0.0005 -1.0001 0.0522 0.0283 -0.0449
1.0001 -0.0005 1.0001 -0.0522 -0.0283 0.0449
-1.0021 -0.9992 0.9998 0.0543 0.0561 0.0899
1.0021 0.9992 -0.9998 -0.0543 -0.0561 -0.0899
-1.0011 0.0001 2.0005 0.0437 -0.0531 0.0661
1.0011 -0.0001 -2.0005 -0.0437 0.0531 -0.0661
1.0008 -0.0003 -1.0003 -0.0465 0.0260 -0.0291
-1.0008 0.0003 1.0003 0.0465 -0.0260 0.0291
-0.0023 -1.9988 -1.0012 0.0185 0.1914 0.0846
-0.0013 -0.9995 -0.0005 0.0078 0.0821 0.0608
